data_4134596
loop_
_publ_author_name
'Liu, Bo'
'B\"ockmann, Marcus'
'Jiang, Wei'
'Doltsinis, Nikos L.'
'Wang, Zhaohui'

_publ_section_title
;
 Perylene Diimide-Embedded Double [8]Helicenes.
;
_journal_name_full 'Journal of the American Chemical Society'
_journal_paper_doi 10.1021/jacs.0c00954
_journal_year 2020
_chemical_formula_sum 'C98 H78 N2 O4'
_chemical_formula_weight 1347.62
_space_group_crystal_system triclinic
_space_group_IT_number 2
_space_group_name_Hall '-P 1'
_space_group_name_H-M_alt 'P -1'
_atom_sites_solution_hydrogens mixed
_audit_creation_method SHELXL-2018/3
_cell_angle_alpha 83.053(2)
_cell_angle_beta 83.981(2)
_cell_angle_gamma 77.853(2)
_cell_formula_units_Z 4
_cell_length_a 13.8600(3)
_cell_length_b 17.3797(5)
_cell_length_c 35.4965(5)
_cell_measurement_reflns_used 28881
_cell_measurement_temperature 169.99(13)
_cell_measurement_theta_max 67.8790
_cell_measurement_theta_min 2.6080
_cell_volume 8269.9(3)
_computing_structure_refinement 'SHELXL-2018/3 (Sheldrick, 2018)'
_diffrn_ambient_temperature 169.99(13)
_diffrn_detector 'CCD plate'
_diffrn_detector_type HyPix
_diffrn_measured_fraction_theta_full 0.987
_diffrn_measured_fraction_theta_max 0.987
_diffrn_measurement_device_type 'XtaLAB Synergy R, HyPix'
_diffrn_radiation_type CuK\a
_diffrn_radiation_wavelength 1.54178
_diffrn_reflns_av_R_equivalents 0.1617
_diffrn_reflns_av_unetI/netI 0.0680
_diffrn_reflns_Laue_measured_fraction_full 0.987
_diffrn_reflns_Laue_measured_fraction_max 0.987
_diffrn_reflns_limit_h_max 16
_diffrn_reflns_limit_h_min -16
_diffrn_reflns_limit_k_max 20
_diffrn_reflns_limit_k_min -20
_diffrn_reflns_limit_l_max 41
_diffrn_reflns_limit_l_min -42
_diffrn_reflns_number 287682
_diffrn_reflns_point_group_measured_fraction_full 0.987
_diffrn_reflns_point_group_measured_fraction_max 0.987
_diffrn_reflns_theta_full 66.493
_diffrn_reflns_theta_max 66.492
_diffrn_reflns_theta_min 2.516
_exptl_absorpt_coefficient_mu 0.504
_exptl_absorpt_correction_T_max 0.9895
_exptl_absorpt_correction_T_min 0.8184
_exptl_absorpt_correction_type multi-scan
_exptl_absorpt_process_details sadabs
_exptl_crystal_colour 'light red'
_exptl_crystal_density_diffrn 1.082
_exptl_crystal_description needle
_exptl_crystal_F_000 2848
_exptl_crystal_size_max 0.414
_exptl_crystal_size_mid 0.021
_exptl_crystal_size_min 0.021
_refine_diff_density_max 0.785
_refine_diff_density_min -0.459
_refine_diff_density_rms 0.147
_refine_ls_extinction_method none
_refine_ls_goodness_of_fit_ref 1.291
_refine_ls_hydrogen_treatment constr
_refine_ls_matrix_type full
_refine_ls_number_parameters 2003
_refine_ls_number_reflns 28806
_refine_ls_number_restraints 1067
_refine_ls_restrained_S_all 1.337
_refine_ls_R_factor_all 0.2147
_refine_ls_R_factor_gt 0.1651
_refine_ls_shift/su_max 0.003
_refine_ls_shift/su_mean 0.000
_refine_ls_structure_factor_coef Fsqd
_refine_ls_weighting_details 'w=1/[\s^2^(Fo^2^)+(0.2000P)^2^] where P=(Fo^2^+2Fc^2^)/3'
_refine_ls_weighting_scheme calc
_refine_ls_wR_factor_gt 0.4012
_refine_ls_wR_factor_ref 0.4326
_reflns_Friedel_coverage 0.000
_reflns_number_gt 13521
_reflns_number_total 28806
_reflns_threshold_expression 'I > 2\s(I)'
_cod_data_source_file ja0c00954_si_005.cif
_cod_data_source_block 2_sq
_cod_database_code 4134596
_shelx_shelxl_version_number 2018/3
_shelx_space_group_comment
;
The symmetry employed for this shelxl refinement is uniquely defined
by the following loop, which should always be used as a source of
symmetry information in preference to the above space-group names.
They are only intended as comments.
;
_shelx_estimated_absorpt_t_min 0.818
_shelx_estimated_absorpt_t_max 0.989

loop_
_space_group_symop_operation_xyz
'x, y, z'
'-x, -y, -z'

loop_
_atom_site_label
_atom_site_type_symbol
_atom_site_fract_x
_atom_site_fract_y
_atom_site_fract_z
_atom_site_U_iso_or_equiv
_atom_site_adp_type
_atom_site_occupancy
_atom_site_site_symmetry_order
_atom_site_calc_flag
_atom_site_refinement_flags_posn
_atom_site_refinement_flags_adp
_atom_site_refinement_flags_occupancy
_atom_site_disorder_assembly
_atom_site_disorder_group
N1 N 0.9095(4) 0.4897(3) 0.65465(13) 0.1068(15) Uani 1 1 d D U . . .
N2 N 0.9032(4) 0.8133(3) 0.90944(12) 0.0866(12) Uani 1 1 d D U . . .
N3 N 0.4043(4) 1.0640(3) 0.66145(13) 0.0965(12) Uani 1 1 d D U . . .
N4 N 0.3936(5) 0.4196(3) 0.73412(19) 0.1230(17) Uani 1 1 d D U . . .
O1 O 0.9238(5) 0.3740(3) 0.69224(13) 0.1297(18) Uani 1 1 d . U . . .
O2 O 0.8958(3) 0.6055(3) 0.61704(10) 0.1153(15) Uani 1 1 d . . . . .
O3 O 0.9477(3) 0.6947(2) 0.94386(10) 0.1007(12) Uani 1 1 d . . . . .
O4 O 0.8663(4) 0.9299(3) 0.87272(11) 0.1122(14) Uani 1 1 d . U . . .
O5 O 0.3824(4) 1.0817(3) 0.72503(12) 0.1135(14) Uani 1 1 d . U . . .
O6 O 0.4403(4) 1.0427(3) 0.59960(10) 0.1115(13) Uani 1 1 d . U . . .
O7 O 0.3860(3) 0.4360(3) 0.79647(12) 0.1091(13) Uani 1 1 d . . . . .
O8 O 0.4002(6) 0.4070(3) 0.67181(18) 0.165(2) Uani 1 1 d . U . . .
C1 C 0.9198(4) 0.7295(3) 0.91395(14) 0.0821(14) Uani 1 1 d . U . . .
C2 C 0.8982(3) 0.6908(3) 0.88293(13) 0.0695(13) Uani 1 1 d . . . . .
C3 C 0.9066(3) 0.6111(3) 0.88672(12) 0.0727(14) Uani 1 1 d . . . . .
H3 H 0.926978 0.583512 0.909574 0.087 Uiso 1 1 calc R U . . .
C4 C 0.8866(3) 0.5665(3) 0.85839(12) 0.0705(14) Uani 1 1 d . . . . .
C5 C 0.8942(3) 0.4845(3) 0.86343(14) 0.0725(14) Uani 1 1 d . . . . .
C6 C 0.9069(4) 0.4430(3) 0.83050(14) 0.0788(15) Uani 1 1 d . . . . .
C7 C 0.8920(3) 0.4866(4) 0.79286(13) 0.0746(14) Uani 1 1 d . . . . .
C8 C 0.9025(4) 0.4464(4) 0.75933(15) 0.0841(15) Uani 1 1 d . . . . .
H8 H 0.914066 0.391377 0.761527 0.101 Uiso 1 1 calc R U . . .
C9 C 0.8958(4) 0.4873(4) 0.72453(15) 0.0859(16) Uani 1 1 d . . . . .
C10 C 0.9127(5) 0.4450(5) 0.69020(17) 0.1008(18) Uani 1 1 d . U . . .
C11 C 0.8928(4) 0.5719(4) 0.64973(16) 0.0965(15) Uani 1 1 d . U . . .
C12 C 0.8766(4) 0.6144(4) 0.68329(13) 0.0797(16) Uani 1 1 d . . . . .
C13 C 0.8577(3) 0.6944(4) 0.67956(14) 0.0790(16) Uani 1 1 d . . . . .
H13 H 0.856148 0.720948 0.655195 0.095 Uiso 1 1 calc R U . . .
C14 C 0.8401(3) 0.7401(3) 0.71162(13) 0.0727(13) Uani 1 1 d . U . . .
C15 C 0.8198(3) 0.8214(3) 0.70769(13) 0.0757(14) Uani 1 1 d . U . . .
C16 C 0.8377(3) 0.8637(3) 0.73834(15) 0.0780(15) Uani 1 1 d . . . . .
C17 C 0.8501(3) 0.8210(3) 0.77563(14) 0.0745(14) Uani 1 1 d . . . . .
C18 C 0.8546(3) 0.8561(3) 0.80682(15) 0.0741(13) Uani 1 1 d . . . . .
H18 H 0.848490 0.910723 0.803924 0.089 Uiso 1 1 calc R U . . .
C19 C 0.8674(4) 0.8178(4) 0.84284(15) 0.0786(15) Uani 1 1 d . . . . .
C20 C 0.8765(4) 0.8572(4) 0.87419(16) 0.0857(15) Uani 1 1 d . U . . .
C21 C 0.8742(3) 0.7339(3) 0.84747(14) 0.0750(14) Uani 1 1 d . . . . .
C22 C 0.8658(3) 0.6946(3) 0.81637(12) 0.0661(13) Uani 1 1 d . . . . .
C23 C 0.8738(3) 0.6098(3) 0.82112(12) 0.0681(13) Uani 1 1 d . . . . .
C24 C 0.8740(3) 0.5700(3) 0.78962(13) 0.0688(13) Uani 1 1 d . . . . .
C25 C 0.8673(3) 0.6111(3) 0.75218(13) 0.0696(13) Uani 1 1 d . . . . .
C26 C 0.8802(3) 0.5697(4) 0.72023(14) 0.0772(15) Uani 1 1 d . . . . .
C27 C 0.8528(3) 0.6960(3) 0.74816(13) 0.0705(14) Uani 1 1 d . . . . .
C28 C 0.8530(3) 0.7364(3) 0.77989(13) 0.0634(12) Uani 1 1 d . . . . .
C29 C 0.9422(5) 0.3602(4) 0.83367(15) 0.0898(16) Uani 1 1 d . . . . .
H29 H 0.944675 0.332024 0.812799 0.108 Uiso 1 1 calc R U . . .
C30 C 0.9726(5) 0.3218(3) 0.86754(15) 0.0899(16) Uani 1 1 d . U . . .
H30 H 1.005682 0.269279 0.868061 0.108 Uiso 1 1 calc R U . . .
C31 C 0.9568(4) 0.3569(3) 0.90091(15) 0.0849(15) Uani 1 1 d . U . . .
C32 C 0.9039(4) 0.4362(3) 0.90000(14) 0.0777(14) Uani 1 1 d . . . . .
C33 C 0.8627(4) 0.4651(3) 0.93630(14) 0.0781(14) Uani 1 1 d . . . . .
C34 C 0.9112(4) 0.4289(3) 0.96867(14) 0.0789(15) Uani 1 1 d . . . . .
C35 C 0.9750(4) 0.3544(4) 0.96716(18) 0.0967(18) Uani 1 1 d . . . . .
H35 H 1.006225 0.330271 0.988721 0.116 Uiso 1 1 calc R U . . .
C36 C 0.9916(5) 0.3177(4) 0.93552(18) 0.0926(17) Uani 1 1 d . . . . .
H36 H 1.026433 0.265721 0.936290 0.111 Uiso 1 1 calc R U . . .
C37 C 0.8939(4) 0.4680(4) 1.00173(16) 0.0899(17) Uani 1 1 d . . . . .
H37 H 0.923236 0.442789 1.023518 0.108 Uiso 1 1 calc R U . . .
C38 C 0.8383(5) 0.5386(4) 1.00324(14) 0.0912(17) Uani 1 1 d . . . . .
H38 H 0.839397 0.566998 1.023718 0.109 Uiso 1 1 calc R U . . .
C39 C 0.7747(4) 0.5725(4) 0.97296(16) 0.0955(18) Uani 1 1 d . . . . .
C40 C 0.7803(4) 0.5311(4) 0.94160(16) 0.0894(17) Uani 1 1 d . . . . .
C41 C 0.6979(4) 0.5554(4) 0.91639(15) 0.0890(17) Uani 1 1 d . . . . .
C42 C 0.6681(4) 0.5038(5) 0.89388(17) 0.098(2) Uani 1 1 d . . . . .
C43 C 0.7001(5) 0.4215(5) 0.89652(19) 0.105(2) Uani 1 1 d . . . . .
H43 H 0.743358 0.398529 0.914930 0.126 Uiso 1 1 calc R U . . .
C44 C 0.6725(6) 0.3720(5) 0.8740(2) 0.123(2) Uani 1 1 d . . . . .
H44 H 0.695775 0.317596 0.876794 0.148 Uiso 1 1 calc R U . . .
C45 C 0.6044(6) 0.4105(7) 0.8456(2) 0.136(3) Uani 1 1 d . . . . .
H45 H 0.586193 0.380886 0.828365 0.163 Uiso 1 1 calc DR U . . .
C46 C 0.5686(6) 0.4870(6) 0.8443(2) 0.124(2) Uani 1 1 d . U . . .
H46 H 0.523407 0.509241 0.826439 0.149 Uiso 1 1 calc R U . . .
C47 C 0.5935(5) 0.5366(5) 0.8675(2) 0.108(2) Uani 1 1 d . U . . .
C48 C 0.5468(5) 0.6126(5) 0.8690(2) 0.108(2) Uani 1 1 d . U . . .
H48 H 0.498247 0.632901 0.852240 0.129 Uiso 1 1 calc R U . . .
C49 C 0.5646(5) 0.6607(5) 0.8925(2) 0.113(2) Uani 1 1 d . U . . .
H49 H 0.530000 0.712764 0.892121 0.136 Uiso 1 1 calc R U . . .
C50 C 0.6389(5) 0.6299(5) 0.91852(19) 0.105(2) Uani 1 1 d . . . . .
C51 C 0.6519(5) 0.6766(4) 0.9465(2) 0.114(2) Uani 1 1 d . . . . .
H51 H 0.617851 0.728835 0.945673 0.137 Uiso 1 1 calc R U . . .
C52 C 0.7127(6) 0.6478(5) 0.97473(18) 0.120(2) Uani 1 1 d . . . . .
H52 H 0.713500 0.677219 0.994877 0.144 Uiso 1 1 calc R U . . .
C53 C 0.8445(4) 0.9418(3) 0.72984(15) 0.0845(16) Uani 1 1 d . . . . .
H53 H 0.856753 0.969612 0.749023 0.101 Uiso 1 1 calc R U . . .
C54 C 0.8336(4) 0.9805(4) 0.69336(17) 0.0962(19) Uani 1 1 d . . . . .
H54 H 0.846596 1.031172 0.687926 0.115 Uiso 1 1 calc R U . . .
C55 C 0.8033(4) 0.9439(4) 0.66457(17) 0.0964(18) Uani 1 1 d . . . . .
C56 C 0.7815(4) 0.8691(4) 0.67315(15) 0.0913(18) Uani 1 1 d . . . . .
C57 C 0.7213(4) 0.8427(4) 0.64930(13) 0.0918(18) Uani 1 1 d . . . . .
C58 C 0.7187(5) 0.8766(5) 0.61044(17) 0.108(2) Uani 1 1 d . . . . .
C59 C 0.7555(7) 0.9480(6) 0.6016(2) 0.130(3) Uani 1 1 d . . . . .
H59 H 0.756624 0.970769 0.576485 0.156 Uiso 1 1 calc R U . . .
C60 C 0.7879(5) 0.9832(5) 0.6272(2) 0.116(2) Uani 1 1 d . . . . .
H60 H 0.800928 1.033763 0.620891 0.139 Uiso 1 1 calc DR U . . .
C61 C 0.6817(6) 0.8354(6) 0.58395(18) 0.126(3) Uani 1 1 d . . . . .
H61 H 0.673910 0.859702 0.559329 0.152 Uiso 1 1 calc R U . . .
C62 C 0.6592(6) 0.7683(6) 0.5922(2) 0.130(3) Uani 1 1 d . . . . .
H62 H 0.649636 0.739729 0.572879 0.156 Uiso 1 1 calc R U . . .
C63 C 0.6484(4) 0.7360(5) 0.63109(16) 0.100(2) Uani 1 1 d . . . . .
C64 C 0.6244(5) 0.6604(5) 0.6415(2) 0.114(2) Uani 1 1 d . . . . .
H64 H 0.613907 0.630861 0.622708 0.137 Uiso 1 1 calc R U . . .
C65 C 0.6167(5) 0.6311(5) 0.6779(2) 0.119(2) Uani 1 1 d . . . . .
H65 H 0.608978 0.579079 0.684133 0.142 Uiso 1 1 calc R U . . .
C66 C 0.6202(4) 0.6797(5) 0.70770(19) 0.105(2) Uani 1 1 d . U . . .
C67 C 0.6061(5) 0.6464(5) 0.7466(2) 0.115(2) Uani 1 1 d . . . . .
H67 H 0.597410 0.594601 0.752641 0.138 Uiso 1 1 calc R U . . .
C68 C 0.6062(5) 0.6942(6) 0.7739(2) 0.117(2) Uani 1 1 d . U . . .
H68 H 0.606436 0.671292 0.798944 0.140 Uiso 1 1 calc R U . . .
C69 C 0.6059(4) 0.7761(6) 0.7675(2) 0.116(2) Uani 1 1 d . U . . .
C70 C 0.5953(5) 0.8274(6) 0.7966(2) 0.116(2) Uani 1 1 d . U . . .
H70 H 0.593597 0.805549 0.821866 0.140 Uiso 1 1 calc R U . . .
C71 C 0.5880(5) 0.9022(6) 0.78965(19) 0.123(2) Uani 1 1 d D U . . .
H71 H 0.582124 0.933316 0.809652 0.148 Uiso 1 1 calc R U . . .
C72 C 0.5889(5) 0.9383(5) 0.7512(2) 0.128(2) Uani 1 1 d D U . . .
H72 H 0.581204 0.992893 0.745841 0.154 Uiso 1 1 calc R U . . .
C73 C 0.6016(4) 0.8898(5) 0.72272(19) 0.1028(19) Uani 1 1 d D U . . .
H73 H 0.601009 0.912623 0.697630 0.123 Uiso 1 1 calc R U . . .
C74 C 0.6146(4) 0.8123(5) 0.72928(16) 0.0962(18) Uani 1 1 d . U . . .
C75 C 0.6340(4) 0.7562(5) 0.69939(16) 0.0933(16) Uani 1 1 d . U . . .
C76 C 0.6671(4) 0.7793(4) 0.65980(16) 0.0952(19) Uani 1 1 d . . . . .
C77 C 0.3844(4) 1.0369(4) 0.70065(16) 0.0862(13) Uani 1 1 d . U . . .
C78 C 0.3713(3) 0.9554(3) 0.70914(14) 0.0717(13) Uani 1 1 d . . . . .
C79 C 0.3584(3) 0.9255(4) 0.74623(13) 0.0735(14) Uani 1 1 d . . . . .
H79 H 0.353612 0.958690 0.765295 0.088 Uiso 1 1 calc R U . . .
C80 C 0.3523(3) 0.8476(4) 0.75625(14) 0.0752(14) Uani 1 1 d . . . . .
C81 C 0.3373(3) 0.8140(3) 0.79614(13) 0.0744(12) Uani 1 1 d . U . . .
C82 C 0.3174(3) 0.7377(4) 0.80400(14) 0.0781(14) Uani 1 1 d . U . . .
C83 C 0.3383(3) 0.6834(4) 0.77484(14) 0.0755(14) Uani 1 1 d . . . . .
C84 C 0.3534(3) 0.6010(4) 0.78239(14) 0.0791(12) Uani 1 1 d . U . . .
H84 H 0.352869 0.579086 0.807620 0.095 Uiso 1 1 calc R U . . .
C85 C 0.3685(4) 0.5521(4) 0.75480(16) 0.0838(13) Uani 1 1 d . U . . .
C86 C 0.3819(5) 0.4661(4) 0.7641(2) 0.1039(17) Uani 1 1 d . U . . .
C87 C 0.3948(7) 0.4486(5) 0.6950(2) 0.123(2) Uani 1 1 d . U . . .
C88 C 0.3841(5) 0.5339(4) 0.68616(17) 0.0970(18) Uani 1 1 d . . . . .
C89 C 0.3948(5) 0.5661(4) 0.64760(17) 0.0990(18) Uani 1 1 d . . . . .
H89 H 0.405291 0.532869 0.628294 0.119 Uiso 1 1 calc R U . . .
C90 C 0.3898(4) 0.6458(3) 0.63848(15) 0.0740(13) Uani 1 1 d . . . . .
C91 C 0.4068(4) 0.6810(4) 0.59923(14) 0.0778(14) Uani 1 1 d . . . . .
C92 C 0.3939(3) 0.7632(3) 0.59002(13) 0.0756(14) Uani 1 1 d . . . . .
C93 C 0.3862(3) 0.8127(3) 0.61998(12) 0.0689(10) Uani 1 1 d . U . . .
C94 C 0.4050(3) 0.8884(3) 0.61305(12) 0.0723(10) Uani 1 1 d . U . . .
H94 H 0.421607 0.907566 0.588120 0.087 Uiso 1 1 calc R U . . .
C95 C 0.4001(3) 0.9362(3) 0.64124(13) 0.0702(9) Uani 1 1 d . U . . .
C96 C 0.4174(4) 1.0175(3) 0.63215(14) 0.0843(11) Uani 1 1 d . U . . .
C97 C 0.3752(3) 0.9083(3) 0.68004(13) 0.0707(14) Uani 1 1 d . . . . .
C98 C 0.3538(3) 0.7978(3) 0.72749(12) 0.0699(12) Uani 1 1 d . U . . .
C99 C 0.3515(3) 0.7184(3) 0.73655(13) 0.0674(12) Uani 1 1 d . U . . .
C100 C 0.3653(3) 0.6685(4) 0.70661(14) 0.0793(15) Uani 1 1 d . . . . .
C101 C 0.3719(4) 0.5860(4) 0.71584(14) 0.0813(15) Uani 1 1 d . . . . .
C102 C 0.3730(3) 0.6980(3) 0.66766(13) 0.0716(12) Uani 1 1 d . U . . .
C103 C 0.3734(3) 0.7794(3) 0.65796(13) 0.0672(11) Uani 1 1 d . U . . .
C104 C 0.3670(3) 0.8292(4) 0.68806(13) 0.0733(14) Uani 1 1 d . . . . .
C105 C 0.3445(4) 0.8562(4) 0.82684(14) 0.0909(17) Uani 1 1 d . . . . .
H105 H 0.357424 0.907044 0.822252 0.109 Uiso 1 1 calc R U . . .
C106 C 0.3322(4) 0.8217(4) 0.86409(15) 0.0932(17) Uani 1 1 d . U . . .
H106 H 0.346486 0.846679 0.883978 0.112 Uiso 1 1 calc R U . . .
C107 C 0.2984(5) 0.7496(5) 0.87238(16) 0.102(2) Uani 1 1 d . U . . .
C108 C 0.2780(3) 0.7139(4) 0.84276(14) 0.0829(16) Uani 1 1 d . . . . .
C109 C 0.2801(5) 0.7175(5) 0.91099(18) 0.114(2) Uani 1 1 d . U . . .
H109 H 0.288497 0.743991 0.931281 0.137 Uiso 1 1 calc R U . . .
C110 C 0.2501(6) 0.6475(5) 0.9169(2) 0.112(2) Uani 1 1 d . U . . .
H110 H 0.251893 0.620465 0.941200 0.135 Uiso 1 1 calc R U . . .
C111 C 0.2166(5) 0.6143(4) 0.88826(18) 0.106(2) Uani 1 1 d . . . . .
C112 C 0.1808(6) 0.5425(5) 0.8943(2) 0.121(3) Uani 1 1 d . U . . .
H112 H 0.174000 0.517854 0.918937 0.145 Uiso 1 1 calc R U . . .
C113 C 0.1567(6) 0.5095(5) 0.8652(3) 0.123(2) Uani 1 1 d . U . . .
H113 H 0.146294 0.457877 0.869307 0.148 Uiso 1 1 calc R U . . .
C114 C 0.1466(5) 0.5503(4) 0.82894(19) 0.1052(18) Uani 1 1 d . U . . .
C115 C 0.1645(4) 0.6292(4) 0.82311(16) 0.0921(16) Uani 1 1 d . U . . .
C116 C 0.2205(4) 0.6547(4) 0.85096(15) 0.0916(16) Uani 1 1 d . U . . .
C117 C 0.1214(4) 0.5146(5) 0.7981(2) 0.1124(19) Uani 1 1 d . U . . .
H117 H 0.110459 0.463175 0.801866 0.135 Uiso 1 1 calc R U . . .
C118 C 0.1136(5) 0.5556(5) 0.7640(2) 0.123(2) Uani 1 1 d . . . . .
H118 H 0.105477 0.530320 0.743271 0.147 Uiso 1 1 calc R U . . .
C119 C 0.1176(4) 0.6378(5) 0.7588(2) 0.1034(19) Uani 1 1 d . U . . .
C120 C 0.1320(4) 0.6757(4) 0.78896(18) 0.0945(17) Uani 1 1 d . U . . .
C121 C 0.1138(4) 0.7638(4) 0.7852(2) 0.0907(18) Uani 1 1 d . . . . .
C122 C 0.0978(4) 0.8104(5) 0.8141(2) 0.100(2) Uani 1 1 d . . . . .
H122 H 0.095123 0.785793 0.838852 0.120 Uiso 1 1 calc R U . . .
C123 C 0.0855(4) 0.8890(4) 0.80966(19) 0.105(2) Uani 1 1 d D . . . .
H123 H 0.077724 0.917412 0.830738 0.126 Uiso 1 1 calc R U . . .
C124 C 0.0845(5) 0.9286(5) 0.7726(2) 0.115(2) Uani 1 1 d D U . . .
H124 H 0.077859 0.983248 0.768513 0.138 Uiso 1 1 calc R U . . .
C125 C 0.0935(4) 0.8851(5) 0.7435(2) 0.106(2) Uani 1 1 d . . . . .
H125 H 0.091577 0.910905 0.718971 0.127 Uiso 1 1 calc R U . . .
C126 C 0.1054(4) 0.8047(5) 0.7477(2) 0.102(2) Uani 1 1 d . . . . .
C127 C 0.1052(4) 0.7587(5) 0.7170(2) 0.106(2) Uani 1 1 d . U . . .
H127 H 0.104508 0.784349 0.692422 0.127 Uiso 1 1 calc R U . . .
C128 C 0.1059(4) 0.6808(4) 0.72132(19) 0.106(2) Uani 1 1 d . U . . .
H128 H 0.098929 0.654773 0.700655 0.127 Uiso 1 1 calc R U . . .
C129 C 0.4468(4) 0.6295(4) 0.57051(17) 0.0894(16) Uani 1 1 d . . . . .
H129 H 0.451644 0.575246 0.576305 0.107 Uiso 1 1 calc R U . . .
C130 C 0.4774(5) 0.6571(4) 0.53572(16) 0.0959(17) Uani 1 1 d . . . . .
H130 H 0.509663 0.622018 0.518467 0.115 Uiso 1 1 calc R U . . .
C131 C 0.4616(4) 0.7376(4) 0.52504(15) 0.0866(16) Uani 1 1 d . . . . .
C132 C 0.4074(4) 0.7906(3) 0.54926(13) 0.0720(13) Uani 1 1 d . . . . .
C133 C 0.3654(4) 0.8686(4) 0.53308(13) 0.0851(16) Uani 1 1 d . . . . .
C134 C 0.4154(4) 0.8987(4) 0.49906(14) 0.0890(17) Uani 1 1 d . . . . .
C135 C 0.4809(4) 0.8446(5) 0.47722(16) 0.0896(17) Uani 1 1 d . . . . .
H135 H 0.511680 0.863264 0.454424 0.107 Uiso 1 1 calc R U . . .
C136 C 0.4990(5) 0.7714(5) 0.48770(14) 0.0932(17) Uani 1 1 d . . . . .
H136 H 0.537482 0.737384 0.471150 0.112 Uiso 1 1 calc R U . . .
C137 C 0.3961(5) 0.9812(4) 0.48840(16) 0.0926(17) Uani 1 1 d . . . . .
H137 H 0.427126 0.999968 0.465666 0.111 Uiso 1 1 calc R U . . .
C138 C 0.3366(5) 1.0330(4) 0.50890(18) 0.1009(19) Uani 1 1 d . . . . .
H138 H 0.334750 1.086862 0.503099 0.121 Uiso 1 1 calc R U . . .
C139 C 0.2732(4) 1.0042(4) 0.54106(15) 0.0905(17) Uani 1 1 d . . . . .
C140 C 0.2045(6) 1.0592(5) 0.56213(19) 0.117(2) Uani 1 1 d . . . . .
H140 H 0.200500 1.113307 0.556302 0.140 Uiso 1 1 calc R U . . .
C141 C 0.1436(5) 1.0303(6) 0.5916(2) 0.123(3) Uani 1 1 d . . . . .
H141 H 0.106224 1.063759 0.608647 0.147 Uiso 1 1 calc R U . . .
C142 C 0.1392(4) 0.9503(5) 0.59523(16) 0.0971(19) Uani 1 1 d . . . . .
C143 C 0.0623(5) 0.9289(5) 0.6231(2) 0.113(2) Uani 1 1 d . U . . .
H143 H 0.024250 0.965165 0.638697 0.136 Uiso 1 1 calc R U . . .
C144 C 0.0492(5) 0.8554(6) 0.6252(2) 0.108(2) Uani 1 1 d . U . . .
H144 H 0.004781 0.840100 0.644726 0.129 Uiso 1 1 calc R U . . .
C145 C 0.0945(5) 0.7987(5) 0.60135(19) 0.102(2) Uani 1 1 d . . . . .
C146 C 0.0738(6) 0.7227(6) 0.6006(3) 0.124(2) Uani 1 1 d . U . . .
H146 H 0.031349 0.704762 0.620198 0.148 Uiso 1 1 calc R U . . .
C147 C 0.1124(7) 0.6737(6) 0.5730(3) 0.136(3) Uani 1 1 d . . . . .
H147 H 0.096290 0.624207 0.573446 0.163 Uiso 1 1 calc R U . . .
C148 C 0.1759(7) 0.7007(6) 0.5444(3) 0.133(3) Uani 1 1 d . . . . .
H148 H 0.200783 0.669914 0.524488 0.160 Uiso 1 1 calc R U . . .
C149 C 0.2027(5) 0.7705(5) 0.54456(19) 0.0948(18) Uani 1 1 d . . . . .
H149 H 0.244468 0.786705 0.524262 0.114 Uiso 1 1 calc R U . . .
C150 C 0.1730(4) 0.8180(4) 0.57216(18) 0.0904(16) Uani 1 1 d . U . . .
C151 C 0.1960(4) 0.8954(4) 0.57393(14) 0.0811(14) Uani 1 1 d . U . . .
C152 C 0.2787(4) 0.9225(4) 0.54961(14) 0.0868(16) Uani 1 1 d . . . . .
C1A C 0.9276(9) 0.4510(7) 0.6197(3) 0.176(3) Uani 1 1 d D U . . .
H1A H 0.915030 0.494914 0.599565 0.211 Uiso 0.723(9) 1 d R U P A 1
H1E H 0.940969 0.395012 0.629613 0.211 Uiso 0.277(9) 1 d R U P A 2
C2A C 0.8512(11) 0.4083(12) 0.6144(6) 0.216(5) Uani 0.723(9) 1 d D U P A 1
H2A1 H 0.868809 0.388601 0.589645 0.260 Uiso 0.723(9) 1 calc R U P A 1
H2A2 H 0.860337 0.362234 0.632976 0.260 Uiso 0.723(9) 1 calc R U P A 1
C3A C 0.7500(12) 0.4377(10) 0.6159(5) 0.198(4) Uani 0.723(9) 1 d D U P A 1
H3A1 H 0.744958 0.494481 0.614457 0.237 Uiso 0.723(9) 1 calc R U P A 1
H3A2 H 0.727596 0.422027 0.641930 0.237 Uiso 0.723(9) 1 calc R U P A 1
C4A C 0.6702(14) 0.4299(13) 0.5944(5) 0.218(6) Uani 0.723(9) 1 d D U P A 1
H4A1 H 0.616824 0.474232 0.599740 0.261 Uiso 0.723(9) 1 calc R U P A 1
H4A2 H 0.647684 0.382897 0.606366 0.261 Uiso 0.723(9) 1 calc R U P A 1
C5A C 0.6741(17) 0.4251(17) 0.5528(5) 0.236(7) Uani 0.723(9) 1 d D U P A 1
H5A1 H 0.714065 0.374615 0.546624 0.283 Uiso 0.723(9) 1 calc R U P A 1
H5A2 H 0.705172 0.466646 0.539258 0.283 Uiso 0.723(9) 1 calc R U P A 1
C6A C 0.571(2) 0.434(2) 0.5400(9) 0.305(12) Uani 0.723(9) 1 d D U P A 1
H6A1 H 0.575644 0.430304 0.513027 0.457 Uiso 0.723(9) 1 calc R U P A 1
H6A2 H 0.540850 0.392023 0.553065 0.457 Uiso 0.723(9) 1 calc R U P A 1
H6A3 H 0.531970 0.483925 0.545710 0.457 Uiso 0.723(9) 1 calc R U P A 1
C7A C 1.0296(11) 0.4047(12) 0.6097(6) 0.213(6) Uani 0.723(9) 1 d D U P A 1
H7A1 H 1.040515 0.403403 0.582289 0.255 Uiso 0.723(9) 1 calc R U P A 1
H7A2 H 1.035525 0.350642 0.621367 0.255 Uiso 0.723(9) 1 calc R U P A 1
C8A C 1.1080(13) 0.4431(16) 0.6238(6) 0.222(6) Uani 0.723(9) 1 d D U P A 1
H8A1 H 1.087319 0.500253 0.621240 0.267 Uiso 0.723(9) 1 calc R U P A 1
H8A2 H 1.117072 0.425173 0.650404 0.267 Uiso 0.723(9) 1 calc R U P A 1
C9A C 1.2020(14) 0.4189(13) 0.5999(6) 0.237(7) Uani 0.723(9) 1 d D U P A 1
H9A1 H 1.250074 0.388428 0.616764 0.284 Uiso 0.723(9) 1 calc R U P A 1
H9A2 H 1.189706 0.382947 0.582899 0.284 Uiso 0.723(9) 1 calc R U P A 1
C10A C 1.2496(17) 0.4783(13) 0.5766(8) 0.228(7) Uani 0.723(9) 1 d D U P A 1
H10A H 1.255587 0.519236 0.591990 0.274 Uiso 0.723(9) 1 calc R U P A 1
H10B H 1.209161 0.502919 0.555942 0.274 Uiso 0.723(9) 1 calc R U P A 1
C11A C 1.3529(14) 0.4390(12) 0.5601(7) 0.235(8) Uani 0.723(9) 1 d D U P A 1
H11A H 1.383582 0.478113 0.544882 0.352 Uiso 0.723(9) 1 calc R U P A 1
H11B H 1.392878 0.415225 0.580590 0.352 Uiso 0.723(9) 1 calc R U P A 1
H11C H 1.346559 0.398946 0.544625 0.352 Uiso 0.723(9) 1 calc R U P A 1
C1B C 0.9241(9) 0.8513(9) 0.9418(3) 0.140(4) Uani 0.730(7) 1 d D U P B 1
H1B H 0.905513 0.908049 0.933697 0.168 Uiso 0.730(7) 1 calc R U P B 1
C2B C 1.0276(11) 0.8412(11) 0.9535(6) 0.177(5) Uani 0.730(7) 1 d D U P B 1
H2B1 H 1.025104 0.861726 0.977912 0.212 Uiso 0.730(7) 1 calc R U P B 1
H2B2 H 1.057590 0.785384 0.956476 0.212 Uiso 0.730(7) 1 calc R U P B 1
C3B C 1.0901(15) 0.8836(10) 0.9246(5) 0.195(6) Uani 0.730(7) 1 d D U P B 1
H3B1 H 1.085437 0.868080 0.899647 0.234 Uiso 0.730(7) 1 calc R U P B 1
H3B2 H 1.158737 0.867870 0.930459 0.234 Uiso 0.730(7) 1 calc R U P B 1
C4B C 1.0590(15) 0.9721(10) 0.9237(6) 0.215(6) Uani 0.730(7) 1 d D U P B 1
H4B1 H 1.030771 0.986254 0.948690 0.258 Uiso 0.730(7) 1 calc R U P B 1
H4B2 H 1.008978 0.991450 0.905784 0.258 Uiso 0.730(7) 1 calc R U P B 1
C5B C 1.1506(17) 1.0106(11) 0.9115(8) 0.247(7) Uani 0.730(7) 1 d D U P B 1
H5B1 H 1.202757 0.988154 0.928190 0.297 Uiso 0.730(7) 1 calc R U P B 1
H5B2 H 1.175580 1.000175 0.885682 0.297 Uiso 0.730(7) 1 calc R U P B 1
C6B C 1.120(2) 1.0997(11) 0.9138(7) 0.294(11) Uani 0.730(7) 1 d D U P B 1
H6B1 H 1.176547 1.123758 0.906324 0.441 Uiso 0.730(7) 1 calc R U P B 1
H6B2 H 1.069036 1.121625 0.897096 0.441 Uiso 0.730(7) 1 calc R U P B 1
H6B3 H 1.096134 1.109639 0.939479 0.441 Uiso 0.730(7) 1 calc R U P B 1
C7B C 0.8525(10) 0.8389(10) 0.9780(3) 0.153(5) Uani 0.730(7) 1 d D U P B 1
H7B1 H 0.864167 0.783358 0.987700 0.183 Uiso 0.730(7) 1 calc R U P B 1
H7B2 H 0.864994 0.868822 0.997722 0.183 Uiso 0.730(7) 1 calc R U P B 1
C8B C 0.7455(11) 0.8660(10) 0.9682(4) 0.190(5) Uani 0.730(7) 1 d D U P B 1
H8B1 H 0.738443 0.912878 0.950086 0.228 Uiso 0.730(7) 1 calc R U P B 1
H8B2 H 0.723349 0.824685 0.957453 0.228 Uiso 0.730(7) 1 calc R U P B 1
C9B C 0.6872(13) 0.8838(11) 1.0051(4) 0.206(5) Uani 0.730(7) 1 d D U P B 1
H9B1 H 0.701431 0.931702 1.012834 0.247 Uiso 0.730(7) 1 calc R U P B 1
H9B2 H 0.708041 0.840956 1.024559 0.247 Uiso 0.730(7) 1 calc R U P B 1
C10B C 0.5734(14) 0.8949(13) 1.0027(5) 0.243(7) Uani 0.730(7) 1 d D U P B 1
H10C H 0.548260 0.941975 0.986165 0.291 Uiso 0.730(7) 1 calc R U P B 1
H10D H 0.556778 0.849291 0.993514 0.291 Uiso 0.730(7) 1 calc R U P B 1
C11B C 0.5328(16) 0.9032(12) 1.0446(6) 0.240(8) Uani 0.730(7) 1 d D U P B 1
H11D H 0.461920 0.910471 1.046557 0.361 Uiso 0.730(7) 1 calc R U P B 1
H11E H 0.559876 0.856269 1.060285 0.361 Uiso 0.730(7) 1 calc R U P B 1
H11F H 0.551433 0.948136 1.053002 0.361 Uiso 0.730(7) 1 calc R U P B 1
C2E C 0.836(2) 0.460(2) 0.5988(13) 0.216(5) Uani 0.277(9) 1 d D . P A 2
H2E1 H 0.857776 0.450562 0.572583 0.260 Uiso 0.277(9) 1 calc R U P A 2
H2E2 H 0.802281 0.418001 0.609545 0.260 Uiso 0.277(9) 1 calc R U P A 2
C3E C 0.760(2) 0.5355(19) 0.5976(12) 0.198(4) Uani 0.277(9) 1 d D . P A 2
H3E1 H 0.786354 0.577504 0.582238 0.237 Uiso 0.277(9) 1 calc R U P A 2
H3E2 H 0.741506 0.551025 0.623162 0.237 Uiso 0.277(9) 1 calc R U P A 2
C4E C 0.668(2) 0.521(2) 0.5802(14) 0.218(6) Uani 0.277(9) 1 d D . P A 2
H4E1 H 0.609006 0.541367 0.595771 0.261 Uiso 0.277(9) 1 calc R U P A 2
H4E2 H 0.663765 0.549205 0.554984 0.261 Uiso 0.277(9) 1 calc R U P A 2
C5E C 0.672(5) 0.433(3) 0.5770(18) 0.236(7) Uani 0.277(9) 1 d D . P A 2
H5E1 H 0.628670 0.413207 0.597339 0.283 Uiso 0.277(9) 1 calc R U P A 2
H5E2 H 0.738914 0.403839 0.579924 0.283 Uiso 0.277(9) 1 calc R U P A 2
C6E C 0.640(9) 0.422(5) 0.538(2) 0.305(12) Uani 0.277(9) 1 d D . P A 2
H6E1 H 0.642648 0.366249 0.536932 0.457 Uiso 0.277(9) 1 calc R U P A 2
H6E2 H 0.573175 0.450150 0.535584 0.457 Uiso 0.277(9) 1 calc R U P A 2
H6E3 H 0.683255 0.440796 0.518195 0.457 Uiso 0.277(9) 1 calc R U P A 2
C7E C 1.0177(19) 0.455(3) 0.5926(10) 0.213(6) Uani 0.277(9) 1 d D . P A 2
H7E1 H 1.020088 0.418210 0.573867 0.255 Uiso 0.277(9) 1 calc R U P A 2
H7E2 H 1.009046 0.507610 0.579211 0.255 Uiso 0.277(9) 1 calc R U P A 2
C8E C 1.116(2) 0.437(5) 0.6092(13) 0.222(6) Uani 0.277(9) 1 d D . P A 2
H8E1 H 1.114617 0.398950 0.631444 0.267 Uiso 0.277(9) 1 calc R U P A 2
H8E2 H 1.129363 0.485128 0.617125 0.267 Uiso 0.277(9) 1 calc R U P A 2
C9E C 1.198(3) 0.404(3) 0.5799(17) 0.237(7) Uani 0.277(9) 1 d D . P A 2
H9E1 H 1.239679 0.357433 0.591941 0.284 Uiso 0.277(9) 1 calc R U P A 2
H9E2 H 1.168573 0.387798 0.559464 0.284 Uiso 0.277(9) 1 calc R U P A 2
C10E C 1.263(5) 0.461(3) 0.563(2) 0.228(7) Uani 0.277(9) 1 d D . P A 2
H10E H 1.282022 0.485570 0.583702 0.274 Uiso 0.277(9) 1 calc R U P A 2
H10F H 1.224152 0.503109 0.547043 0.274 Uiso 0.277(9) 1 calc R U P A 2
C11E C 1.356(4) 0.425(4) 0.5398(17) 0.235(8) Uani 0.277(9) 1 d D . P A 2
H11G H 1.392943 0.465087 0.530190 0.352 Uiso 0.277(9) 1 calc R U P A 2
H11H H 1.396096 0.384473 0.555646 0.352 Uiso 0.277(9) 1 calc R U P A 2
H11I H 1.338130 0.402040 0.518927 0.352 Uiso 0.277(9) 1 calc R U P A 2
C1F C 0.883(3) 0.861(2) 0.9425(7) 0.140(4) Uani 0.270(7) 1 d D . P B 2
H1F H 0.873564 0.917629 0.934838 0.168 Uiso 0.270(7) 1 calc R U P B 2
C2F C 0.986(3) 0.827(3) 0.9557(17) 0.177(5) Uani 0.270(7) 1 d D . P B 2
H2F1 H 1.000404 0.769782 0.954615 0.212 Uiso 0.270(7) 1 calc R U P B 2
H2F2 H 0.986617 0.836444 0.981993 0.212 Uiso 0.270(7) 1 calc R U P B 2
C3F C 1.064(3) 0.863(3) 0.9311(14) 0.195(6) Uani 0.270(7) 1 d D . P B 2
H3F1 H 1.035698 0.895476 0.909221 0.234 Uiso 0.270(7) 1 calc R U P B 2
H3F2 H 1.117236 0.821932 0.922000 0.234 Uiso 0.270(7) 1 calc R U P B 2
C4F C 1.105(4) 0.914(2) 0.9553(13) 0.215(6) Uani 0.270(7) 1 d D . P B 2
H4F1 H 1.175562 0.894433 0.956708 0.258 Uiso 0.270(7) 1 calc R U P B 2
H4F2 H 1.073097 0.910728 0.980899 0.258 Uiso 0.270(7) 1 calc R U P B 2
C5F C 1.086(6) 1.002(2) 0.9374(13) 0.247(7) Uani 0.270(7) 1 d D . P B 2
H5F1 H 1.019894 1.028419 0.946035 0.297 Uiso 0.270(7) 1 calc R U P B 2
H5F2 H 1.133164 1.028875 0.945723 0.297 Uiso 0.270(7) 1 calc R U P B 2
C6F C 1.096(7) 1.006(4) 0.8933(13) 0.294(11) Uani 0.270(7) 1 d D . P B 2
H6F1 H 1.083871 1.060482 0.882758 0.441 Uiso 0.270(7) 1 calc R U P B 2
H6F2 H 1.161448 0.980473 0.884753 0.441 Uiso 0.270(7) 1 calc R U P B 2
H6F3 H 1.048380 0.980019 0.885064 0.441 Uiso 0.270(7) 1 calc R U P B 2
C7F C 0.802(3) 0.839(3) 0.9725(9) 0.153(5) Uani 0.270(7) 1 d D . P B 2
H7F1 H 0.738723 0.852624 0.961154 0.183 Uiso 0.270(7) 1 calc R U P B 2
H7F2 H 0.815510 0.781822 0.979018 0.183 Uiso 0.270(7) 1 calc R U P B 2
C8F C 0.792(3) 0.878(2) 1.0085(8) 0.190(5) Uani 0.270(7) 1 d D . P B 2
H8F1 H 0.784841 0.935007 1.002226 0.228 Uiso 0.270(7) 1 calc R U P B 2
H8F2 H 0.850532 0.859117 1.022048 0.228 Uiso 0.270(7) 1 calc R U P B 2
C9F C 0.700(3) 0.861(2) 1.0341(11) 0.206(5) Uani 0.270(7) 1 d D . P B 2
H9F1 H 0.648475 0.857100 1.018188 0.247 Uiso 0.270(7) 1 calc R U P B 2
H9F2 H 0.717551 0.810181 1.049088 0.247 Uiso 0.270(7) 1 calc R U P B 2
C10F C 0.659(4) 0.925(3) 1.0609(14) 0.243(7) Uani 0.270(7) 1 d D . P B 2
H10G H 0.653356 0.976640 1.046654 0.291 Uiso 0.270(7) 1 calc R U P B 2
H10H H 0.704330 0.921406 1.080358 0.291 Uiso 0.270(7) 1 calc R U P B 2
C11F C 0.557(3) 0.915(3) 1.0799(16) 0.240(8) Uani 0.270(7) 1 d D . P B 2
H11J H 0.532163 0.955539 1.096604 0.361 Uiso 0.270(7) 1 calc R U P B 2
H11K H 0.511444 0.919118 1.060681 0.361 Uiso 0.270(7) 1 calc R U P B 2
H11L H 0.562332 0.863978 1.094327 0.361 Uiso 0.270(7) 1 calc R U P B 2
C1C C 0.4194(7) 1.1478(4) 0.6526(3) 0.147(3) Uani 1 1 d D U . . .
H1C H 0.400630 1.173094 0.676280 0.177 Uiso 0.794(7) 1 d R U P C 1
H1G H 0.389993 1.166960 0.676957 0.177 Uiso 0.206(7) 1 d R U P C 2
C2C C 0.5330(10) 1.1438(7) 0.6428(4) 0.174(4) Uani 0.794(7) 1 d D U P C 1
H2C1 H 0.567447 1.116565 0.664555 0.209 Uiso 0.794(7) 1 calc R U P C 1
H2C2 H 0.554492 1.112078 0.621700 0.209 Uiso 0.794(7) 1 calc R U P C 1
C3C C 0.5638(10) 1.2204(8) 0.6328(5) 0.189(5) Uani 0.794(7) 1 d D U P C 1
H3C1 H 0.542492 1.254666 0.653017 0.227 Uiso 0.794(7) 1 calc R U P C 1
H3C2 H 0.537259 1.247013 0.609398 0.227 Uiso 0.794(7) 1 calc R U P C 1
C4C C 0.6789(10) 1.1962(9) 0.6278(4) 0.191(5) Uani 0.794(7) 1 d D U P C 1
H4C1 H 0.701864 1.146864 0.643190 0.230 Uiso 0.794(7) 1 calc R U P C 1
H4C2 H 0.709096 1.236814 0.635444 0.230 Uiso 0.794(7) 1 calc R U P C 1
C5C C 0.7059(13) 1.1863(9) 0.5844(4) 0.191(5) Uani 0.794(7) 1 d D U P C 1
H5C1 H 0.692464 1.136199 0.579196 0.229 Uiso 0.794(7) 1 calc R U P C 1
H5C2 H 0.663326 1.228059 0.569641 0.229 Uiso 0.794(7) 1 calc R U P C 1
C6C C 0.8117(14) 1.1889(9) 0.5714(5) 0.220(6) Uani 0.794(7) 1 d D U P C 1
H6C1 H 0.823139 1.182509 0.544725 0.330 Uiso 0.794(7) 1 calc R U P C 1
H6C2 H 0.825244 1.238807 0.575832 0.330 Uiso 0.794(7) 1 calc R U P C 1
H6C3 H 0.854407 1.146868 0.585396 0.330 Uiso 0.794(7) 1 calc R U P C 1
C7C C 0.3572(10) 1.1968(9) 0.6231(4) 0.190(5) Uani 0.794(7) 1 d D U P C 1
H7C1 H 0.382422 1.180555 0.598121 0.228 Uiso 0.794(7) 1 calc R U P C 1
H7C2 H 0.360571 1.252051 0.623026 0.228 Uiso 0.794(7) 1 calc R U P C 1
C8C C 0.2509(10) 1.1872(9) 0.6313(4) 0.179(5) Uani 0.794(7) 1 d D U P C 1
H8C1 H 0.213140 1.222748 0.612426 0.215 Uiso 0.794(7) 1 calc R U P C 1
H8C2 H 0.249309 1.133864 0.626199 0.215 Uiso 0.794(7) 1 calc R U P C 1
C9C C 0.1943(13) 1.1996(11) 0.6692(4) 0.218(6) Uani 0.794(7) 1 d D U P C 1
H9C1 H 0.229833 1.165147 0.688982 0.262 Uiso 0.794(7) 1 calc R U P C 1
H9C2 H 0.189413 1.253879 0.674453 0.262 Uiso 0.794(7) 1 calc R U P C 1
C10C C 0.0928(14) 1.1829(11) 0.6701(6) 0.219(6) Uani 0.794(7) 1 d D U P C 1
H10I H 0.102729 1.128078 0.665030 0.262 Uiso 0.794(7) 1 calc R U P C 1
H10J H 0.064365 1.214074 0.647902 0.262 Uiso 0.794(7) 1 calc R U P C 1
C11C C 0.0115(16) 1.1928(13) 0.7017(7) 0.264(8) Uani 0.794(7) 1 d D U P C 1
H11M H -0.045707 1.177374 0.694188 0.396 Uiso 0.794(7) 1 calc R U P C 1
H11N H 0.033498 1.160160 0.724177 0.396 Uiso 0.794(7) 1 calc R U P C 1
H11O H -0.005326 1.247188 0.706843 0.396 Uiso 0.794(7) 1 calc R U P C 1
C1D C 0.4214(10) 0.3354(7) 0.7446(5) 0.145(3) Uani 0.639(7) 1 d D U P D 1
H1D H 0.409411 0.321123 0.719870 0.174 Uiso 0.639(7) 1 calc R U P D 1
C2D C 0.3437(13) 0.2975(14) 0.7658(7) 0.228(6) Uani 0.639(7) 1 d D U P D 1
H2D1 H 0.341413 0.305367 0.792503 0.273 Uiso 0.639(7) 1 calc R U P D 1
H2D2 H 0.361595 0.240995 0.763806 0.273 Uiso 0.639(7) 1 calc R U P D 1
C3D C 0.2407(14) 0.3286(11) 0.7520(7) 0.212(5) Uani 0.639(7) 1 d D U P D 1
H3D1 H 0.244764 0.356321 0.726663 0.254 Uiso 0.639(7) 1 calc R U P D 1
H3D2 H 0.200373 0.364313 0.769136 0.254 Uiso 0.639(7) 1 calc R U P D 1
C4D C 0.197(2) 0.2534(14) 0.7518(7) 0.257(8) Uani 0.639(7) 1 d D U P D 1
H4D1 H 0.148453 0.264469 0.733036 0.309 Uiso 0.639(7) 1 calc R U P D 1
H4D2 H 0.249755 0.211361 0.743501 0.309 Uiso 0.639(7) 1 calc R U P D 1
C5D C 0.150(2) 0.2243(13) 0.7879(8) 0.259(8) Uani 0.639(7) 1 d D U P D 1
H5D1 H 0.079666 0.247611 0.788154 0.311 Uiso 0.639(7) 1 calc R U P D 1
H5D2 H 0.175537 0.245131 0.808011 0.311 Uiso 0.639(7) 1 calc R U P D 1
C6D C 0.159(2) 0.1356(12) 0.7985(7) 0.247(8) Uani 0.639(7) 1 d D U P D 1
H6D1 H 0.124034 0.126469 0.822911 0.370 Uiso 0.639(7) 1 calc R U P D 1
H6D2 H 0.131185 0.113531 0.779678 0.370 Uiso 0.639(7) 1 calc R U P D 1
H6D3 H 0.227614 0.111036 0.799650 0.370 Uiso 0.639(7) 1 calc R U P D 1
C7D C 0.5273(12) 0.2951(13) 0.7423(7) 0.223(6) Uani 0.639(7) 1 d D U P D 1
H7D1 H 0.530127 0.240012 0.751721 0.268 Uiso 0.639(7) 1 calc R U P D 1
H7D2 H 0.550796 0.296447 0.715548 0.268 Uiso 0.639(7) 1 calc R U P D 1
C8D C 0.5964(14) 0.3230(12) 0.7614(6) 0.241(6) Uani 0.639(7) 1 d D U P D 1
H8D1 H 0.594117 0.298187 0.787422 0.289 Uiso 0.639(7) 1 calc DR U P D 1
H8D2 H 0.572080 0.379271 0.762673 0.289 Uiso 0.639(7) 1 calc R U P D 1
C9D C 0.7048(16) 0.3117(15) 0.7464(7) 0.245(7) Uani 0.639(7) 1 d D U P D 1
H9D1 H 0.744104 0.324007 0.765109 0.294 Uiso 0.639(7) 1 calc R U P D 1
H9D2 H 0.729909 0.257441 0.740973 0.294 Uiso 0.639(7) 1 calc R U P D 1
C10D C 0.710(2) 0.3675(14) 0.7105(7) 0.249(7) Uani 0.639(7) 1 d D U P D 1
H10K H 0.646442 0.377487 0.699588 0.299 Uiso 0.639(7) 1 calc R U P D 1
H10L H 0.719941 0.417527 0.717178 0.299 Uiso 0.639(7) 1 calc R U P D 1
C11D C 0.789(2) 0.3386(15) 0.6809(7) 0.258(8) Uani 0.639(7) 1 d D U P D 1
H11P H 0.786950 0.377416 0.659131 0.387 Uiso 0.639(7) 1 calc R U P D 1
H11Q H 0.852363 0.330010 0.691023 0.387 Uiso 0.639(7) 1 calc R U P D 1
H11R H 0.778731 0.289896 0.673401 0.387 Uiso 0.639(7) 1 calc R U P D 1
C2G C 0.488(2) 1.203(2) 0.6425(15) 0.174(4) Uani 0.206(7) 1 d D . P C 2
H2G1 H 0.468368 1.246401 0.658268 0.209 Uiso 0.206(7) 1 calc R U P C 2
H2G2 H 0.481271 1.225022 0.616249 0.209 Uiso 0.206(7) 1 calc R U P C 2
C3G C 0.597(2) 1.168(3) 0.6468(13) 0.189(5) Uani 0.206(7) 1 d D . P C 2
H3G1 H 0.603640 1.112394 0.656213 0.227 Uiso 0.206(7) 1 calc R U P C 2
H3G2 H 0.619996 1.194346 0.665546 0.227 Uiso 0.206(7) 1 calc R U P C 2
C4G C 0.662(3) 1.1751(11) 0.6095(16) 0.191(5) Uani 0.206(7) 1 d D . P C 2
H4G1 H 0.730841 1.157301 0.614950 0.230 Uiso 0.206(7) 1 calc DR U P C 2
H4G2 H 0.647541 1.139955 0.592586 0.230 Uiso 0.206(7) 1 calc R U P C 2
C5G C 0.649(4) 1.2584(18) 0.5890(13) 0.191(5) Uani 0.206(7) 1 d D . P C 2
H5G1 H 0.657654 1.294854 0.606464 0.229 Uiso 0.206(7) 1 calc R U P C 2
H5G2 H 0.582394 1.274507 0.580965 0.229 Uiso 0.206(7) 1 calc R U P C 2
C6G C 0.724(5) 1.262(3) 0.5543(16) 0.220(6) Uani 0.206(7) 1 d D . P C 2
H6G1 H 0.713671 1.315538 0.542029 0.330 Uiso 0.206(7) 1 calc R U P C 2
H6G2 H 0.789645 1.247415 0.562323 0.330 Uiso 0.206(7) 1 calc R U P C 2
H6G3 H 0.714467 1.227090 0.536853 0.330 Uiso 0.206(7) 1 calc R U P C 2
C7G C 0.326(2) 1.166(4) 0.6305(12) 0.190(5) Uani 0.206(7) 1 d D . P C 2
H7G1 H 0.320857 1.219072 0.617404 0.228 Uiso 0.206(7) 1 calc R U P C 2
H7G2 H 0.335750 1.129791 0.611121 0.228 Uiso 0.206(7) 1 calc R U P C 2
C8G C 0.2278(19) 1.162(3) 0.6532(16) 0.179(5) Uani 0.206(7) 1 d D . P C 2
H8G1 H 0.228317 1.181058 0.677686 0.215 Uiso 0.206(7) 1 calc R U P C 2
H8G2 H 0.221886 1.106736 0.657919 0.215 Uiso 0.206(7) 1 calc R U P C 2
C9G C 0.136(2) 1.209(4) 0.6339(14) 0.218(6) Uani 0.206(7) 1 d D . P C 2
H9G1 H 0.150017 1.258817 0.621443 0.262 Uiso 0.206(7) 1 calc R U P C 2
H9G2 H 0.120505 1.179388 0.614685 0.262 Uiso 0.206(7) 1 calc R U P C 2
C10G C 0.048(3) 1.225(4) 0.6636(17) 0.219(6) Uani 0.206(7) 1 d D . P C 2
H10M H 0.067383 1.199062 0.688201 0.262 Uiso 0.206(7) 1 calc R U P C 2
H10N H 0.028937 1.281284 0.665583 0.262 Uiso 0.206(7) 1 calc R U P C 2
C11G C -0.040(4) 1.195(5) 0.653(2) 0.264(8) Uani 0.206(7) 1 d D . P C 2
H11S H -0.093851 1.205474 0.672255 0.396 Uiso 0.206(7) 1 calc R U P C 2
H11T H -0.059865 1.220787 0.628950 0.396 Uiso 0.206(7) 1 calc R U P C 2
H11U H -0.021456 1.138644 0.651547 0.396 Uiso 0.206(7) 1 calc R U P C 2
C1H C 0.3713(17) 0.3379(10) 0.7428(9) 0.145(3) Uani 0.361(7) 1 d D U P D 2
H1H H 0.380036 0.331511 0.770142 0.174 Uiso 0.361(7) 1 calc R U P D 2
C2H C 0.272(2) 0.3068(17) 0.7454(12) 0.228(6) Uani 0.361(7) 1 d D . P D 2
H2H1 H 0.216379 0.346667 0.753606 0.273 Uiso 0.361(7) 1 calc R U P D 2
H2H2 H 0.260979 0.292093 0.720976 0.273 Uiso 0.361(7) 1 calc R U P D 2
C3H C 0.288(2) 0.2345(18) 0.7750(11) 0.212(5) Uani 0.361(7) 1 d D . P D 2
H3H1 H 0.340174 0.194448 0.764694 0.254 Uiso 0.361(7) 1 calc R U P D 2
H3H2 H 0.310249 0.249736 0.797379 0.254 Uiso 0.361(7) 1 calc R U P D 2
C4H C 0.201(3) 0.198(3) 0.7870(9) 0.257(8) Uani 0.361(7) 1 d D . P D 2
H4H1 H 0.165066 0.225134 0.808264 0.309 Uiso 0.361(7) 1 calc R U P D 2
H4H2 H 0.225365 0.143940 0.796757 0.309 Uiso 0.361(7) 1 calc R U P D 2
C5H C 0.128(3) 0.197(3) 0.7595(13) 0.259(8) Uani 0.361(7) 1 d D . P D 2
H5H1 H 0.109686 0.250229 0.746624 0.311 Uiso 0.361(7) 1 calc R U P D 2
H5H2 H 0.068731 0.184020 0.773481 0.311 Uiso 0.361(7) 1 calc R U P D 2
C6H C 0.164(4) 0.140(2) 0.7301(12) 0.247(8) Uani 0.361(7) 1 d D . P D 2
H6H1 H 0.113318 0.142959 0.713338 0.370 Uiso 0.361(7) 1 calc R U P D 2
H6H2 H 0.221964 0.153821 0.715565 0.370 Uiso 0.361(7) 1 calc R U P D 2
H6H3 H 0.180955 0.087526 0.742458 0.370 Uiso 0.361(7) 1 calc R U P D 2
C7H C 0.455(2) 0.2666(17) 0.7313(12) 0.223(6) Uani 0.361(7) 1 d D . P D 2
H7H1 H 0.481894 0.236624 0.754101 0.268 Uiso 0.361(7) 1 calc R U P D 2
H7H2 H 0.427659 0.231726 0.718046 0.268 Uiso 0.361(7) 1 calc R U P D 2
C8H C 0.539(2) 0.296(2) 0.7056(9) 0.241(6) Uani 0.361(7) 1 d D . P D 2
H8H1 H 0.576963 0.253459 0.691809 0.289 Uiso 0.361(7) 1 calc R U P D 2
H8H2 H 0.510372 0.338552 0.687134 0.289 Uiso 0.361(7) 1 calc R U P D 2
C9H C 0.607(3) 0.3263(19) 0.7290(15) 0.245(7) Uani 0.361(7) 1 d D . P D 2
H9H1 H 0.566884 0.359750 0.747218 0.294 Uiso 0.361(7) 1 calc R U P D 2
H9H2 H 0.646376 0.358121 0.712253 0.294 Uiso 0.361(7) 1 calc R U P D 2
C10H C 0.675(3) 0.258(2) 0.7501(12) 0.249(7) Uani 0.361(7) 1 d D . P D 2
H10O H 0.679654 0.210288 0.737722 0.299 Uiso 0.361(7) 1 calc R U P D 2
H10P H 0.646039 0.248549 0.775989 0.299 Uiso 0.361(7) 1 calc R U P D 2
C11H C 0.779(3) 0.274(3) 0.7513(14) 0.258(8) Uani 0.361(7) 1 d D . P D 2
H11V H 0.819464 0.230053 0.764767 0.387 Uiso 0.361(7) 1 calc R U P D 2
H11W H 0.808398 0.282635 0.725735 0.387 Uiso 0.361(7) 1 calc R U P D 2
H11$ H 0.774798 0.320881 0.763985 0.387 Uiso 0.361(7) 1 calc R U P D 2

loop_
_atom_site_aniso_label
_atom_site_aniso_U_11
_atom_site_aniso_U_22
_atom_site_aniso_U_33
_atom_site_aniso_U_23
_atom_site_aniso_U_13
_atom_site_aniso_U_12
N1 0.123(4) 0.139(3) 0.057(2) 0.005(2) -0.016(3) -0.027(3)
N2 0.099(3) 0.103(2) 0.053(2) 0.006(2) -0.018(2) -0.013(2)
N3 0.113(4) 0.108(2) 0.0651(15) 0.0096(16) -0.015(2) -0.020(3)
N4 0.144(4) 0.111(3) 0.115(3) 0.014(3) -0.024(3) -0.035(3)
O1 0.189(5) 0.128(3) 0.081(3) -0.004(3) -0.005(3) -0.059(4)
O2 0.113(3) 0.172(4) 0.049(2) 0.034(2) -0.0058(19) -0.029(3)
O3 0.127(3) 0.115(3) 0.056(2) 0.0242(19) -0.036(2) -0.019(2)
O4 0.136(4) 0.104(2) 0.080(3) 0.018(2) -0.017(2) 0.002(3)
O5 0.141(4) 0.118(3) 0.0719(18) -0.0093(19) 0.002(3) -0.010(3)
O6 0.133(3) 0.140(3) 0.0563(15) 0.0275(16) -0.007(2) -0.036(3)
O7 0.111(3) 0.127(3) 0.082(3) 0.035(2) -0.030(2) -0.023(2)
O8 0.267(7) 0.124(4) 0.116(4) -0.006(3) -0.046(4) -0.054(4)
C1 0.079(3) 0.102(2) 0.058(3) 0.017(3) -0.014(3) -0.011(3)
C2 0.061(3) 0.091(4) 0.054(3) 0.017(2) -0.018(2) -0.016(2)
C3 0.067(3) 0.103(4) 0.042(3) 0.019(2) -0.015(2) -0.012(3)
C4 0.052(2) 0.115(4) 0.043(2) 0.019(2) -0.0160(19) -0.023(2)
C5 0.067(3) 0.094(4) 0.052(3) 0.025(3) -0.021(2) -0.017(2)
C6 0.075(3) 0.110(4) 0.053(3) 0.028(3) -0.023(2) -0.034(3)
C7 0.061(3) 0.119(4) 0.049(3) 0.010(3) -0.018(2) -0.032(3)
C8 0.087(4) 0.107(4) 0.059(3) 0.011(3) -0.020(3) -0.025(3)
C9 0.080(3) 0.117(5) 0.062(3) 0.010(3) -0.025(3) -0.021(3)
C10 0.123(5) 0.121(3) 0.063(4) 0.009(4) -0.018(3) -0.040(4)
C11 0.085(4) 0.141(3) 0.060(3) 0.010(3) -0.018(3) -0.019(3)
C12 0.058(3) 0.137(5) 0.046(3) 0.018(3) -0.014(2) -0.033(3)
C13 0.042(2) 0.133(5) 0.050(3) 0.033(3) -0.0115(19) -0.012(3)
C14 0.043(2) 0.122(3) 0.044(3) 0.024(3) -0.0092(19) -0.013(2)
C15 0.042(2) 0.124(3) 0.047(3) 0.030(3) -0.0096(19) -0.003(2)
C16 0.055(3) 0.102(4) 0.064(3) 0.031(3) -0.009(2) -0.007(2)
C17 0.050(2) 0.107(4) 0.058(3) 0.017(3) -0.015(2) -0.005(2)
C18 0.056(3) 0.096(3) 0.065(3) 0.016(3) -0.014(2) -0.010(2)
C19 0.060(3) 0.111(4) 0.058(3) 0.021(3) -0.019(2) -0.012(3)
C20 0.079(3) 0.103(3) 0.064(3) 0.018(3) -0.009(3) -0.007(3)
C21 0.046(2) 0.115(4) 0.057(3) 0.015(3) -0.008(2) -0.012(2)
C22 0.045(2) 0.101(4) 0.044(3) 0.022(2) -0.0161(18) -0.006(2)
C23 0.052(2) 0.112(4) 0.038(2) 0.014(2) -0.0158(18) -0.017(2)
C24 0.051(2) 0.105(4) 0.049(3) 0.021(3) -0.0147(19) -0.024(2)
C25 0.053(2) 0.104(4) 0.050(3) 0.013(3) -0.018(2) -0.017(2)
C26 0.056(3) 0.124(5) 0.048(3) 0.006(3) -0.014(2) -0.014(3)
C27 0.040(2) 0.120(4) 0.045(3) 0.013(3) -0.0053(18) -0.014(2)
C28 0.051(2) 0.087(3) 0.047(3) 0.013(2) -0.0086(19) -0.013(2)
C29 0.103(4) 0.103(4) 0.060(3) 0.011(3) -0.014(3) -0.020(3)
C30 0.116(4) 0.083(3) 0.068(3) 0.011(2) -0.023(3) -0.016(3)
C31 0.099(4) 0.097(4) 0.063(3) 0.014(2) -0.025(3) -0.031(3)
C32 0.077(3) 0.099(4) 0.056(3) 0.007(3) -0.021(2) -0.015(3)
C33 0.075(3) 0.099(4) 0.054(3) 0.026(3) -0.019(2) -0.017(3)
C34 0.079(3) 0.106(4) 0.048(3) 0.027(3) -0.021(2) -0.022(3)
C35 0.092(4) 0.121(5) 0.065(4) 0.026(3) -0.028(3) -0.004(3)
C36 0.104(4) 0.099(4) 0.071(4) 0.024(3) -0.030(3) -0.019(3)
C37 0.087(4) 0.117(5) 0.058(4) 0.032(3) -0.019(3) -0.020(3)
C38 0.126(5) 0.101(4) 0.048(3) 0.017(3) -0.010(3) -0.037(4)
C39 0.084(4) 0.135(5) 0.051(3) 0.024(3) 0.002(3) -0.008(4)
C40 0.081(3) 0.120(4) 0.059(3) 0.038(3) -0.012(3) -0.027(3)
C41 0.074(3) 0.123(5) 0.058(3) 0.022(3) -0.004(3) -0.010(3)
C42 0.063(3) 0.154(6) 0.069(4) 0.037(4) -0.010(3) -0.031(3)
C43 0.090(4) 0.135(6) 0.092(4) 0.042(4) -0.028(3) -0.046(4)
C44 0.109(5) 0.165(7) 0.105(5) 0.001(5) -0.027(4) -0.046(5)
C45 0.114(6) 0.209(9) 0.103(5) -0.017(6) -0.031(4) -0.063(6)
C46 0.092(4) 0.164(6) 0.111(5) 0.019(5) -0.034(4) -0.021(4)
C47 0.074(3) 0.153(5) 0.089(4) 0.035(4) -0.015(3) -0.031(4)
C48 0.081(4) 0.141(5) 0.085(4) 0.016(4) 0.004(3) -0.007(4)
C49 0.082(4) 0.136(5) 0.098(4) 0.020(4) 0.005(3) 0.006(4)
C50 0.088(4) 0.138(5) 0.066(4) 0.034(4) -0.005(3) 0.001(4)
C51 0.105(5) 0.116(5) 0.095(5) 0.017(4) 0.010(4) 0.010(4)
C52 0.130(6) 0.149(6) 0.059(4) 0.024(4) 0.010(4) -0.006(5)
C53 0.068(3) 0.106(4) 0.068(3) 0.025(3) -0.018(2) -0.004(3)
C54 0.074(3) 0.121(4) 0.077(4) 0.038(3) -0.009(3) -0.007(3)
C55 0.087(4) 0.107(4) 0.074(4) 0.030(3) -0.019(3) 0.010(3)
C56 0.053(3) 0.129(5) 0.068(3) 0.040(3) -0.012(2) 0.012(3)
C57 0.065(3) 0.144(5) 0.045(3) 0.019(3) -0.015(2) 0.014(3)
C58 0.099(4) 0.149(6) 0.055(3) 0.013(4) -0.017(3) 0.017(4)
C59 0.135(6) 0.165(7) 0.057(4) 0.034(4) -0.023(4) 0.023(5)
C60 0.097(4) 0.147(6) 0.080(5) 0.042(4) -0.012(4) 0.005(4)
C61 0.109(5) 0.199(8) 0.054(4) 0.016(5) -0.045(3) 0.014(5)
C62 0.103(5) 0.164(7) 0.110(6) 0.029(5) -0.046(4) -0.003(5)
C63 0.070(3) 0.163(6) 0.054(3) -0.003(4) -0.019(3) 0.008(4)
C64 0.071(4) 0.168(7) 0.106(6) -0.011(5) -0.037(3) -0.016(4)
C65 0.081(4) 0.191(7) 0.086(5) 0.008(5) -0.028(3) -0.036(4)
C66 0.065(3) 0.171(6) 0.082(4) -0.007(4) -0.022(3) -0.022(4)
C67 0.076(4) 0.189(7) 0.088(5) -0.007(5) -0.003(3) -0.049(4)
C68 0.070(3) 0.195(7) 0.089(4) -0.004(5) -0.004(3) -0.040(4)
C69 0.061(3) 0.193(7) 0.095(5) -0.016(5) -0.013(3) -0.024(4)
C70 0.063(3) 0.199(5) 0.087(4) -0.011(5) -0.007(3) -0.029(4)
C71 0.088(4) 0.194(6) 0.083(5) -0.024(5) -0.012(4) -0.011(5)
C72 0.078(4) 0.183(6) 0.121(5) -0.036(5) -0.028(4) 0.003(4)
C73 0.060(3) 0.161(5) 0.079(4) -0.012(4) -0.010(3) -0.001(3)
C74 0.044(3) 0.183(7) 0.059(3) -0.001(3) -0.010(2) -0.019(3)
C75 0.051(3) 0.151(5) 0.071(3) 0.008(3) -0.022(2) -0.007(3)
C76 0.046(2) 0.166(5) 0.063(3) 0.006(4) -0.019(2) 0.001(3)
C77 0.071(3) 0.119(4) 0.0612(17) -0.0043(18) -0.011(2) -0.003(3)
C78 0.046(2) 0.102(4) 0.056(3) 0.009(3) -0.008(2) 0.000(2)
C79 0.049(2) 0.113(4) 0.053(3) -0.004(3) -0.008(2) -0.004(2)
C80 0.050(2) 0.116(4) 0.052(3) 0.005(3) -0.009(2) -0.005(2)
C81 0.059(3) 0.109(3) 0.046(3) -0.009(2) -0.011(2) 0.007(2)
C82 0.050(2) 0.125(3) 0.048(3) 0.019(3) -0.012(2) -0.006(3)
C83 0.044(2) 0.124(4) 0.055(3) 0.013(3) -0.012(2) -0.018(2)
C84 0.046(2) 0.129(4) 0.054(3) 0.025(2) -0.011(2) -0.013(3)
C85 0.059(3) 0.121(3) 0.070(3) 0.019(2) -0.019(2) -0.024(3)
C86 0.095(4) 0.125(3) 0.092(4) 0.027(3) -0.037(3) -0.031(3)
C87 0.172(6) 0.125(5) 0.083(4) 0.009(3) -0.040(4) -0.053(5)
C88 0.105(4) 0.122(5) 0.066(4) 0.021(3) -0.022(3) -0.037(4)
C89 0.105(4) 0.123(5) 0.074(4) 0.015(3) -0.032(3) -0.037(4)
C90 0.073(3) 0.085(4) 0.066(3) 0.005(3) -0.024(2) -0.018(2)
C91 0.070(3) 0.118(4) 0.051(3) 0.001(3) -0.015(2) -0.030(3)
C92 0.057(3) 0.114(4) 0.054(3) 0.020(3) -0.022(2) -0.021(3)
C93 0.051(2) 0.110(2) 0.040(2) 0.0124(19) -0.0122(19) -0.011(2)
C94 0.058(2) 0.110(2) 0.039(2) 0.0143(16) -0.005(2) -0.007(2)
C95 0.049(2) 0.107(2) 0.047(2) 0.0084(14) -0.0072(19) -0.005(2)
C96 0.078(3) 0.117(3) 0.0533(17) 0.0130(16) -0.011(2) -0.019(3)
C97 0.050(2) 0.107(4) 0.048(3) 0.018(3) -0.015(2) -0.009(2)
C98 0.054(2) 0.118(3) 0.036(2) 0.015(3) -0.0143(18) -0.020(2)
C99 0.043(2) 0.109(3) 0.044(3) 0.011(3) -0.0131(18) -0.007(2)
C100 0.055(3) 0.120(4) 0.056(3) 0.024(3) -0.013(2) -0.016(3)
C101 0.073(3) 0.119(4) 0.051(3) 0.019(3) -0.024(2) -0.024(3)
C102 0.056(2) 0.105(3) 0.052(3) 0.003(3) -0.020(2) -0.011(2)
C103 0.048(2) 0.100(3) 0.048(3) 0.003(2) -0.0150(19) -0.003(2)
C104 0.043(2) 0.123(4) 0.046(3) 0.012(3) -0.0062(18) -0.008(2)
C105 0.072(3) 0.144(5) 0.047(3) -0.004(3) 0.005(2) -0.008(3)
C106 0.080(3) 0.131(5) 0.054(3) -0.006(3) -0.012(2) 0.013(3)
C107 0.084(4) 0.146(5) 0.049(3) 0.010(3) 0.000(3) 0.021(3)
C108 0.054(3) 0.130(4) 0.047(3) 0.023(3) -0.004(2) 0.006(3)
C109 0.105(4) 0.153(5) 0.064(3) 0.005(3) 0.001(3) 0.009(4)
C110 0.110(4) 0.126(4) 0.081(3) 0.015(3) -0.002(3) 0.004(3)
C111 0.084(4) 0.134(5) 0.072(4) 0.030(4) 0.013(3) 0.009(4)
C112 0.104(4) 0.139(5) 0.087(4) 0.045(4) 0.026(4) 0.001(4)
C113 0.105(5) 0.125(5) 0.118(5) 0.036(4) 0.010(4) -0.010(4)
C114 0.077(3) 0.127(5) 0.096(4) 0.045(3) 0.008(3) -0.022(3)
C115 0.049(3) 0.122(5) 0.086(4) 0.035(3) 0.003(2) -0.006(3)
C116 0.067(3) 0.120(4) 0.065(3) 0.030(3) 0.007(2) 0.005(3)
C117 0.066(3) 0.133(5) 0.124(5) 0.026(4) 0.003(3) -0.016(3)
C118 0.069(4) 0.146(6) 0.143(6) 0.040(5) -0.027(4) -0.021(4)
C119 0.054(3) 0.138(6) 0.108(4) 0.031(3) -0.023(3) -0.014(3)
C120 0.047(2) 0.131(5) 0.096(4) 0.041(3) -0.011(3) -0.023(3)
C121 0.046(3) 0.133(5) 0.081(4) 0.027(4) -0.010(3) -0.011(3)
C122 0.046(3) 0.145(6) 0.087(5) 0.042(4) 0.001(3) -0.003(3)
C123 0.061(3) 0.124(5) 0.111(5) 0.026(4) -0.004(3) 0.002(3)
C124 0.091(4) 0.132(5) 0.107(5) 0.020(4) -0.002(4) -0.011(4)
C125 0.062(3) 0.133(6) 0.109(5) 0.051(5) -0.022(3) -0.016(3)
C126 0.057(3) 0.136(6) 0.104(5) 0.044(4) -0.029(3) -0.023(3)
C127 0.063(3) 0.141(4) 0.109(5) 0.048(5) -0.034(3) -0.031(3)
C128 0.073(3) 0.140(4) 0.107(4) 0.034(4) -0.045(3) -0.034(3)
C129 0.087(4) 0.116(4) 0.072(4) -0.002(3) -0.022(3) -0.032(3)
C130 0.111(5) 0.128(5) 0.050(3) -0.012(3) -0.005(3) -0.028(4)
C131 0.075(3) 0.127(5) 0.059(3) 0.002(3) -0.017(3) -0.025(3)
C132 0.067(3) 0.104(4) 0.045(3) -0.004(3) -0.011(2) -0.018(3)
C133 0.080(3) 0.135(5) 0.038(2) 0.018(3) -0.017(2) -0.027(3)
C134 0.089(4) 0.140(5) 0.042(3) 0.018(3) -0.021(3) -0.040(4)
C135 0.082(4) 0.134(5) 0.051(3) 0.004(3) 0.002(3) -0.029(4)
C136 0.103(4) 0.133(5) 0.043(3) -0.006(3) -0.012(3) -0.022(4)
C137 0.087(4) 0.132(5) 0.054(3) 0.019(3) -0.023(3) -0.021(4)
C138 0.101(4) 0.124(5) 0.074(4) 0.026(4) -0.042(4) -0.017(4)
C139 0.082(4) 0.125(5) 0.057(3) 0.025(3) -0.024(3) -0.013(3)
C140 0.123(5) 0.135(5) 0.071(4) 0.020(4) -0.030(4) 0.018(5)
C141 0.096(5) 0.167(7) 0.082(5) 0.026(5) -0.027(4) 0.013(5)
C142 0.077(4) 0.139(6) 0.059(3) 0.019(4) -0.023(3) 0.010(4)
C143 0.080(4) 0.148(6) 0.091(4) 0.015(4) -0.015(3) 0.012(4)
C144 0.072(3) 0.142(5) 0.092(4) 0.019(4) -0.019(3) 0.008(4)
C145 0.081(4) 0.125(5) 0.087(4) 0.030(4) -0.033(3) -0.006(4)
C146 0.098(5) 0.146(6) 0.124(6) 0.026(5) -0.009(4) -0.040(4)
C147 0.108(6) 0.152(7) 0.147(8) 0.023(6) -0.023(6) -0.041(5)
C148 0.111(6) 0.164(8) 0.130(7) 0.006(5) -0.030(5) -0.043(5)
C149 0.079(4) 0.138(5) 0.072(4) 0.002(4) -0.029(3) -0.028(4)
C150 0.069(3) 0.129(4) 0.066(3) 0.022(4) -0.021(3) -0.013(3)
C151 0.063(3) 0.112(3) 0.054(3) 0.018(3) -0.018(2) 0.008(3)
C152 0.069(3) 0.130(5) 0.051(3) 0.027(3) -0.022(2) -0.010(3)
C1A 0.241(7) 0.187(5) 0.098(4) -0.040(4) -0.001(5) -0.029(5)
C2A 0.252(7) 0.236(11) 0.174(10) -0.076(9) -0.044(9) -0.032(7)
C3A 0.253(7) 0.201(9) 0.145(8) -0.046(8) -0.047(7) -0.028(8)
C4A 0.259(10) 0.226(11) 0.177(12) -0.079(11) -0.058(10) -0.016(11)
C5A 0.262(14) 0.260(12) 0.189(14) -0.064(13) -0.038(14) -0.025(12)
C6A 0.31(3) 0.34(2) 0.29(2) -0.085(18) -0.10(2) -0.04(2)
C7A 0.266(12) 0.203(11) 0.147(10) -0.038(9) -0.004(10) 0.008(10)
C8A 0.260(12) 0.188(9) 0.192(13) -0.031(11) 0.047(11) -0.009(9)
C9A 0.283(14) 0.208(11) 0.181(14) -0.032(11) 0.029(12) 0.021(11)
C10A 0.250(14) 0.216(12) 0.198(16) -0.027(11) 0.015(12) -0.013(11)
C11A 0.227(16) 0.243(15) 0.25(2) -0.175(14) 0.028(16) -0.011(12)
C1B 0.176(11) 0.141(6) 0.100(5) 0.030(5) -0.058(7) -0.024(8)
C2B 0.213(13) 0.174(9) 0.136(7) 0.038(7) -0.055(10) -0.030(9)
C3B 0.236(13) 0.188(10) 0.147(9) 0.006(9) -0.051(10) -0.009(10)
C4B 0.250(13) 0.219(11) 0.168(10) 0.028(9) -0.067(10) -0.034(11)
C5B 0.267(16) 0.246(13) 0.203(13) 0.060(12) -0.036(12) -0.032(13)
C6B 0.35(3) 0.271(19) 0.220(19) 0.015(16) -0.068(18) 0.03(2)
C7B 0.215(13) 0.154(7) 0.082(6) 0.005(5) -0.043(7) -0.015(9)
C8B 0.214(12) 0.185(10) 0.138(8) 0.018(8) -0.005(8) 0.013(9)
C9B 0.244(13) 0.221(10) 0.132(8) -0.017(9) -0.017(9) -0.001(11)
C10B 0.253(16) 0.246(13) 0.192(13) -0.025(11) 0.005(13) 0.024(13)
C11B 0.227(13) 0.241(12) 0.208(14) -0.015(12) 0.027(12) 0.029(11)
C2E 0.252(7) 0.236(11) 0.174(10) -0.076(9) -0.044(9) -0.032(7)
C3E 0.253(7) 0.201(9) 0.145(8) -0.046(8) -0.047(7) -0.028(8)
C4E 0.259(10) 0.226(11) 0.177(12) -0.079(11) -0.058(10) -0.016(11)
C5E 0.262(14) 0.260(12) 0.189(14) -0.064(13) -0.038(14) -0.025(12)
C6E 0.31(3) 0.34(2) 0.29(2) -0.085(18) -0.10(2) -0.04(2)
C7E 0.266(12) 0.203(11) 0.147(10) -0.038(9) -0.004(10) 0.008(10)
C8E 0.260(12) 0.188(9) 0.192(13) -0.031(11) 0.047(11) -0.009(9)
C9E 0.283(14) 0.208(11) 0.181(14) -0.032(11) 0.029(12) 0.021(11)
C10E 0.250(14) 0.216(12) 0.198(16) -0.027(11) 0.015(12) -0.013(11)
C11E 0.227(16) 0.243(15) 0.25(2) -0.175(14) 0.028(16) -0.011(12)
C1F 0.176(11) 0.141(6) 0.100(5) 0.030(5) -0.058(7) -0.024(8)
C2F 0.213(13) 0.174(9) 0.136(7) 0.038(7) -0.055(10) -0.030(9)
C3F 0.236(13) 0.188(10) 0.147(9) 0.006(9) -0.051(10) -0.009(10)
C4F 0.250(13) 0.219(11) 0.168(10) 0.028(9) -0.067(10) -0.034(11)
C5F 0.267(16) 0.246(13) 0.203(13) 0.060(12) -0.036(12) -0.032(13)
C6F 0.35(3) 0.271(19) 0.220(19) 0.015(16) -0.068(18) 0.03(2)
C7F 0.215(13) 0.154(7) 0.082(6) 0.005(5) -0.043(7) -0.015(9)
C8F 0.214(12) 0.185(10) 0.138(8) 0.018(8) -0.005(8) 0.013(9)
C9F 0.244(13) 0.221(10) 0.132(8) -0.017(9) -0.017(9) -0.001(11)
C10F 0.253(16) 0.246(13) 0.192(13) -0.025(11) 0.005(13) 0.024(13)
C11F 0.227(13) 0.241(12) 0.208(14) -0.015(12) 0.027(12) 0.029(11)
C1C 0.200(8) 0.111(3) 0.129(5) 0.008(3) -0.008(6) -0.039(5)
C2C 0.197(10) 0.158(9) 0.172(8) 0.013(8) 0.023(8) -0.080(8)
C3C 0.195(8) 0.181(10) 0.182(10) 0.014(8) -0.020(9) -0.034(9)
C4C 0.192(8) 0.179(9) 0.214(12) -0.034(9) -0.055(10) -0.036(8)
C5C 0.232(11) 0.174(9) 0.155(10) -0.008(9) -0.053(10) -0.003(10)
C6C 0.265(13) 0.175(11) 0.229(16) 0.018(10) -0.044(14) -0.073(12)
C7C 0.219(11) 0.187(10) 0.151(8) 0.046(7) -0.011(9) -0.045(9)
C8C 0.194(11) 0.162(9) 0.154(10) 0.024(8) -0.016(9) 0.006(9)
C9C 0.222(12) 0.217(11) 0.176(10) 0.011(9) -0.004(10) 0.023(10)
C10C 0.220(10) 0.204(9) 0.222(9) -0.012(7) 0.001(8) -0.034(8)
C11C 0.264(8) 0.264(8) 0.264(8) -0.027(2) -0.022(2) -0.052(3)
C1D 0.153(5) 0.137(4) 0.142(5) 0.004(4) -0.023(5) -0.028(5)
C2D 0.228(8) 0.230(8) 0.225(9) -0.021(7) -0.025(7) -0.042(7)
C3D 0.216(8) 0.208(8) 0.209(9) -0.018(7) -0.006(7) -0.041(7)
C4D 0.253(11) 0.257(10) 0.256(10) -0.021(8) -0.011(8) -0.047(8)
C5D 0.259(11) 0.259(9) 0.257(11) -0.019(8) -0.032(8) -0.042(8)
C6D 0.259(16) 0.248(9) 0.246(15) -0.073(11) -0.003(13) -0.061(12)
C7D 0.221(9) 0.223(8) 0.217(9) -0.008(7) -0.026(8) -0.031(7)
C8D 0.243(9) 0.231(9) 0.236(9) -0.013(7) -0.013(8) -0.029(7)
C9D 0.241(10) 0.246(10) 0.248(10) -0.014(8) -0.038(8) -0.045(8)
C10D 0.255(10) 0.244(9) 0.243(9) -0.016(8) -0.014(8) -0.044(8)
C11D 0.265(13) 0.249(12) 0.244(13) -0.032(11) -0.030(12) -0.006(11)
C2G 0.197(10) 0.158(9) 0.172(8) 0.013(8) 0.023(8) -0.080(8)
C3G 0.195(8) 0.181(10) 0.182(10) 0.014(8) -0.020(9) -0.034(9)
C4G 0.192(8) 0.179(9) 0.214(12) -0.034(9) -0.055(10) -0.036(8)
C5G 0.232(11) 0.174(9) 0.155(10) -0.008(9) -0.053(10) -0.003(10)
C6G 0.265(13) 0.175(11) 0.229(16) 0.018(10) -0.044(14) -0.073(12)
C7G 0.219(11) 0.187(10) 0.151(8) 0.046(7) -0.011(9) -0.045(9)
C8G 0.194(11) 0.162(9) 0.154(10) 0.024(8) -0.016(9) 0.006(9)
C9G 0.222(12) 0.217(11) 0.176(10) 0.011(9) -0.004(10) 0.023(10)
C10G 0.220(10) 0.204(9) 0.222(9) -0.012(7) 0.001(8) -0.034(8)
C11G 0.264(8) 0.264(8) 0.264(8) -0.027(2) -0.022(2) -0.052(3)
C1H 0.153(5) 0.137(4) 0.142(5) 0.004(4) -0.023(5) -0.028(5)
C2H 0.228(8) 0.230(8) 0.225(9) -0.021(7) -0.025(7) -0.042(7)
C3H 0.216(8) 0.208(8) 0.209(9) -0.018(7) -0.006(7) -0.041(7)
C4H 0.253(11) 0.257(10) 0.256(10) -0.021(8) -0.011(8) -0.047(8)
C5H 0.259(11) 0.259(9) 0.257(11) -0.019(8) -0.032(8) -0.042(8)
C6H 0.259(16) 0.248(9) 0.246(15) -0.073(11) -0.003(13) -0.061(12)
C7H 0.221(9) 0.223(8) 0.217(9) -0.008(7) -0.026(8) -0.031(7)
C8H 0.243(9) 0.231(9) 0.236(9) -0.013(7) -0.013(8) -0.029(7)
C9H 0.241(10) 0.246(10) 0.248(10) -0.014(8) -0.038(8) -0.045(8)
C10H 0.255(10) 0.244(9) 0.243(9) -0.016(8) -0.014(8) -0.044(8)
C11H 0.265(13) 0.249(12) 0.244(13) -0.032(11) -0.030(12) -0.006(11)

loop_
_atom_type_symbol
_atom_type_description
_atom_type_scat_dispersion_real
_atom_type_scat_dispersion_imag
_atom_type_scat_source
C C 0.0181 0.0091 'International Tables Vol C Tables 4.2.6.8 and 6.1.1.4'
H H 0.0000 0.0000 'International Tables Vol C Tables 4.2.6.8 and 6.1.1.4'
N N 0.0311 0.0180 'International Tables Vol C Tables 4.2.6.8 and 6.1.1.4'
O O 0.0492 0.0322 'International Tables Vol C Tables 4.2.6.8 and 6.1.1.4'

loop_
_geom_angle_atom_site_label_1
_geom_angle_atom_site_label_2
_geom_angle_atom_site_label_3
_geom_angle
_geom_angle_site_symmetry_1
_geom_angle_site_symmetry_3
_geom_angle_publ_flag
C11 N1 C10 123.9(6) . . ?
C11 N1 C1A 115.4(6) . . ?
C10 N1 C1A 120.6(7) . . ?
C1 N2 C20 121.2(5) . . ?
C1 N2 C1B 116.3(6) . . ?
C20 N2 C1B 122.2(7) . . ?
C1 N2 C1F 122.1(16) . . ?
C20 N2 C1F 114.4(16) . . ?
C96 N3 C77 124.4(5) . . ?
C96 N3 C1C 118.3(5) . . ?
C77 N3 C1C 117.1(6) . . ?
C86 N4 C87 125.1(6) . . ?
C86 N4 C1D 115.0(9) . . ?
C87 N4 C1D 119.2(9) . . ?
C86 N4 C1H 117.5(13) . . ?
C87 N4 C1H 114.5(13) . . ?
O3 C1 N2 118.6(5) . . ?
O3 C1 C2 123.9(5) . . ?
N2 C1 C2 117.4(4) . . ?
C3 C2 C21 118.9(5) . . ?
C3 C2 C1 119.8(4) . . ?
C21 C2 C1 121.2(5) . . ?
C2 C3 C4 125.0(4) . . ?
C2 C3 H3 117.5 . . ?
C4 C3 H3 117.5 . . ?
C5 C4 C3 123.6(4) . . ?
C5 C4 C23 120.6(5) . . ?
C3 C4 C23 115.0(5) . . ?
C4 C5 C6 118.4(4) . . ?
C4 C5 C32 124.6(5) . . ?
C6 C5 C32 116.5(5) . . ?
C29 C6 C5 119.8(4) . . ?
C29 C6 C7 119.8(5) . . ?
C5 C6 C7 120.2(5) . . ?
C24 C7 C8 119.7(4) . . ?
C24 C7 C6 118.7(5) . . ?
C8 C7 C6 121.4(5) . . ?
C9 C8 C7 120.8(6) . . ?
C9 C8 H8 119.6 . . ?
C7 C8 H8 119.6 . . ?
C8 C9 C26 121.0(6) . . ?
C8 C9 C10 120.1(6) . . ?
C26 C9 C10 118.8(5) . . ?
O1 C10 N1 120.1(6) . . ?
O1 C10 C9 121.6(5) . . ?
N1 C10 C9 118.2(6) . . ?
O2 C11 N1 118.7(6) . . ?
O2 C11 C12 122.7(6) . . ?
N1 C11 C12 118.5(5) . . ?
C13 C12 C26 121.4(5) . . ?
C13 C12 C11 120.0(5) . . ?
C26 C12 C11 118.6(6) . . ?
C12 C13 C14 122.8(4) . . ?
C12 C13 H13 118.6 . . ?
C14 C13 H13 118.6 . . ?
C15 C14 C27 121.3(5) . . ?
C15 C14 C13 122.6(4) . . ?
C27 C14 C13 115.9(5) . . ?
C14 C15 C16 119.6(4) . . ?
C14 C15 C56 123.0(5) . . ?
C16 C15 C56 117.5(5) . . ?
C53 C16 C17 123.8(6) . . ?
C53 C16 C15 117.8(4) . . ?
C17 C16 C15 118.4(5) . . ?
C18 C17 C16 123.3(5) . . ?
C18 C17 C28 118.2(4) . . ?
C16 C17 C28 118.4(5) . . ?
C17 C18 C19 125.4(6) . . ?
C17 C18 H18 117.3 . . ?
C19 C18 H18 117.3 . . ?
C18 C19 C20 122.9(6) . . ?
C18 C19 C21 117.3(5) . . ?
C20 C19 C21 119.7(4) . . ?
O4 C20 C19 123.2(5) . . ?
O4 C20 N2 116.5(6) . . ?
C19 C20 N2 120.3(5) . . ?
C22 C21 C2 120.5(5) . . ?
C22 C21 C19 119.9(4) . . ?
C2 C21 C19 119.4(5) . . ?
C21 C22 C28 120.7(5) . . ?
C21 C22 C23 119.7(4) . . ?
C28 C22 C23 119.6(5) . . ?
C24 C23 C22 119.6(4) . . ?
C24 C23 C4 120.3(5) . . ?
C22 C23 C4 120.0(5) . . ?
C23 C24 C7 120.7(4) . . ?
C23 C24 C25 121.2(5) . . ?
C7 C24 C25 117.7(5) . . ?
C26 C25 C24 120.8(5) . . ?
C26 C25 C27 120.6(4) . . ?
C24 C25 C27 118.5(5) . . ?
C25 C26 C9 120.0(5) . . ?
C25 C26 C12 118.1(6) . . ?
C9 C26 C12 121.9(6) . . ?
C28 C27 C14 119.1(5) . . ?
C28 C27 C25 120.2(4) . . ?
C14 C27 C25 120.6(5) . . ?
C27 C28 C22 120.5(5) . . ?
C27 C28 C17 120.8(4) . . ?
C22 C28 C17 118.3(5) . . ?
C30 C29 C6 119.6(6) . . ?
C30 C29 H29 120.2 . . ?
C6 C29 H29 120.2 . . ?
C29 C30 C31 123.2(6) . . ?
C29 C30 H30 118.4 . . ?
C31 C30 H30 118.4 . . ?
C30 C31 C36 122.9(6) . . ?
C30 C31 C32 117.9(4) . . ?
C36 C31 C32 119.2(6) . . ?
C31 C32 C33 117.2(4) . . ?
C31 C32 C5 119.2(5) . . ?
C33 C32 C5 123.6(5) . . ?
C34 C33 C40 117.4(5) . . ?
C34 C33 C32 116.7(5) . . ?
C40 C33 C32 125.8(4) . . ?
C37 C34 C33 118.7(5) . . ?
C37 C34 C35 121.8(5) . . ?
C33 C34 C35 119.4(5) . . ?
C36 C35 C34 121.5(5) . . ?
C36 C35 H35 119.2 . . ?
C34 C35 H35 119.2 . . ?
C35 C36 C31 120.8(6) . . ?
C35 C36 H36 119.6 . . ?
C31 C36 H36 119.6 . . ?
C38 C37 C34 122.8(5) . . ?
C38 C37 H37 118.6 . . ?
C34 C37 H37 118.6 . . ?
C37 C38 C39 120.0(6) . . ?
C37 C38 H38 120.0 . . ?
C39 C38 H38 120.0 . . ?
C40 C39 C52 121.1(5) . . ?
C40 C39 C38 118.4(6) . . ?
C52 C39 C38 120.4(7) . . ?
C39 C40 C33 118.7(5) . . ?
C39 C40 C41 117.0(6) . . ?
C33 C40 C41 124.2(6) . . ?
C50 C41 C42 117.6(6) . . ?
C50 C41 C40 117.8(7) . . ?
C42 C41 C40 124.0(6) . . ?
C43 C42 C41 125.5(5) . . ?
C43 C42 C47 115.8(7) . . ?
C41 C42 C47 118.6(7) . . ?
C44 C43 C42 125.1(6) . . ?
C44 C43 H43 117.4 . . ?
C42 C43 H43 117.4 . . ?
C43 C44 C45 115.7(8) . . ?
C43 C44 H44 122.2 . . ?
C45 C44 H44 122.2 . . ?
C46 C45 C44 120.0(8) . . ?
C46 C45 H45 120.0 . . ?
C44 C45 H45 120.0 . . ?
C45 C46 C47 124.5(7) . . ?
C45 C46 H46 117.7 . . ?
C47 C46 H46 117.7 . . ?
C48 C47 C46 123.4(7) . . ?
C48 C47 C42 118.0(8) . . ?
C46 C47 C42 118.4(8) . . ?
C49 C48 C47 125.2(7) . . ?
C49 C48 H48 117.4 . . ?
C47 C48 H48 117.4 . . ?
C48 C49 C50 117.8(7) . . ?
C48 C49 H49 121.1 . . ?
C50 C49 H49 121.1 . . ?
C41 C50 C51 119.8(6) . . ?
C41 C50 C49 121.2(8) . . ?
C51 C50 C49 119.0(7) . . ?
C52 C51 C50 122.0(7) . . ?
C52 C51 H51 119.0 . . ?
C50 C51 H51 119.0 . . ?
C51 C52 C39 118.8(7) . . ?
C51 C52 H52 120.6 . . ?
C39 C52 H52 120.6 . . ?
C16 C53 C54 122.0(6) . . ?
C16 C53 H53 119.0 . . ?
C54 C53 H53 119.0 . . ?
C53 C54 C55 121.0(6) . . ?
C53 C54 H54 119.5 . . ?
C55 C54 H54 119.5 . . ?
C56 C55 C54 119.2(5) . . ?
C56 C55 C60 118.3(7) . . ?
C54 C55 C60 122.4(7) . . ?
C55 C56 C57 119.2(5) . . ?
C55 C56 C15 117.7(6) . . ?
C57 C56 C15 123.0(6) . . ?
C56 C57 C58 118.3(6) . . ?
C56 C57 C76 125.8(4) . . ?
C58 C57 C76 115.8(6) . . ?
C59 C58 C57 116.1(7) . . ?
C59 C58 C61 126.1(7) . . ?
C57 C58 C61 117.8(8) . . ?
C60 C59 C58 123.3(6) . . ?
C60 C59 H59 118.3 . . ?
C58 C59 H59 118.3 . . ?
C59 C60 C55 120.3(8) . . ?
C59 C60 H60 119.9 . . ?
C55 C60 H60 119.9 . . ?
C62 C61 C58 123.8(7) . . ?
C62 C61 H61 118.1 . . ?
C58 C61 H61 118.1 . . ?
C61 C62 C63 120.5(9) . . ?
C61 C62 H62 119.8 . . ?
C63 C62 H62 119.8 . . ?
C76 C63 C64 119.1(6) . . ?
C76 C63 C62 118.6(8) . . ?
C64 C63 C62 122.2(8) . . ?
C65 C64 C63 120.9(7) . . ?
C65 C64 H64 119.6 . . ?
C63 C64 H64 119.6 . . ?
C64 C65 C66 120.3(8) . . ?
C64 C65 H65 119.9 . . ?
C66 C65 H65 119.9 . . ?
C75 C66 C65 121.2(6) . . ?
C75 C66 C67 120.8(7) . . ?
C65 C66 C67 117.9(8) . . ?
C75 C66 C98 78.8(4) . . ?
C65 C66 C98 106.5(4) . . ?
C67 C66 C98 83.7(4) . . ?
C75 C66 C88 136.9(4) . . ?
C65 C66 C88 48.7(4) . . ?
C67 C66 C88 83.9(4) . . ?
C98 C66 C88 68.92(16) . . ?
C68 C67 C66 116.7(8) . . ?
C68 C67 H67 121.7 . . ?
C66 C67 H67 121.7 . . ?
C67 C68 C69 125.4(8) . . ?
C67 C68 H68 117.3 . . ?
C69 C68 H68 117.3 . . ?
C68 C69 C70 124.8(8) . . ?
C68 C69 C74 119.2(8) . . ?
C70 C69 C74 116.0(9) . . ?
C71 C70 C69 122.9(8) . . ?
C71 C70 H70 118.5 . . ?
C69 C70 H70 118.5 . . ?
C70 C71 C72 120.3(8) . . ?
C70 C71 H71 119.8 . . ?
C72 C71 H71 119.8 . . ?
C73 C72 C71 117.7(8) . . ?
C73 C72 H72 121.1 . . ?
C71 C72 H72 121.1 . . ?
C74 C73 C72 122.8(7) . . ?
C74 C73 H73 118.6 . . ?
C72 C73 H73 118.6 . . ?
C73 C74 C69 119.8(8) . . ?
C73 C74 C75 125.2(6) . . ?
C69 C74 C75 114.9(8) . . ?
C66 C75 C76 116.4(7) . . ?
C66 C75 C74 121.1(6) . . ?
C76 C75 C74 122.5(7) . . ?
C63 C76 C57 119.0(5) . . ?
C63 C76 C75 118.3(7) . . ?
C57 C76 C75 122.6(6) . . ?
C63 C76 C97 97.5(3) . . ?
C57 C76 C97 101.4(4) . . ?
C75 C76 C97 73.1(3) . . ?
O5 C77 N3 119.1(6) . . ?
O5 C77 C78 123.9(5) . . ?
N3 C77 C78 117.0(5) . . ?
C79 C78 C97 120.6(5) . . ?
C79 C78 C77 119.0(5) . . ?
C97 C78 C77 120.4(4) . . ?
C78 C79 C80 121.9(5) . . ?
C78 C79 H79 119.1 . . ?
C80 C79 H79 119.1 . . ?
C79 C80 C98 119.5(4) . . ?
C79 C80 C81 123.0(5) . . ?
C98 C80 C81 117.4(5) . . ?
C82 C81 C105 118.6(5) . . ?
C82 C81 C80 119.8(5) . . ?
C105 C81 C80 121.6(6) . . ?
C81 C82 C83 120.4(4) . . ?
C81 C82 C108 118.1(5) . . ?
C83 C82 C108 121.5(5) . . ?
C84 C83 C99 119.8(5) . . ?
C84 C83 C82 124.1(4) . . ?
C99 C83 C82 115.9(5) . . ?
C85 C84 C83 123.0(5) . . ?
C85 C84 H84 118.5 . . ?
C83 C84 H84 118.5 . . ?
C84 C85 C101 118.4(5) . . ?
C84 C85 C86 121.0(5) . . ?
C101 C85 C86 120.5(6) . . ?
O7 C86 N4 120.5(6) . . ?
O7 C86 C85 121.7(7) . . ?
N4 C86 C85 117.8(5) . . ?
O8 C87 N4 121.3(8) . . ?
O8 C87 C88 122.1(7) . . ?
N4 C87 C88 116.5(7) . . ?
C89 C88 C101 118.8(6) . . ?
C89 C88 C87 119.5(7) . . ?
C101 C88 C87 121.5(5) . . ?
C89 C88 C66 85.7(4) . . ?
C101 C88 C66 55.7(3) . . ?
C87 C88 C66 124.6(4) . . ?
C90 C89 C88 120.8(6) . . ?
C90 C89 H89 119.6 . . ?
C88 C89 H89 119.6 . . ?
C89 C90 C102 120.5(5) . . ?
C89 C90 C91 122.6(6) . . ?
C102 C90 C91 116.8(5) . . ?
C92 C91 C129 119.4(5) . . ?
C92 C91 C90 121.8(5) . . ?
C129 C91 C90 118.5(5) . . ?
C91 C92 C93 118.9(4) . . ?
C91 C92 C132 116.1(5) . . ?
C93 C92 C132 124.1(5) . . ?
C94 C93 C103 119.1(5) . . ?
C94 C93 C92 121.6(4) . . ?
C103 C93 C92 118.7(5) . . ?
C95 C94 C93 122.7(4) . . ?
C95 C94 H94 118.6 . . ?
C93 C94 H94 118.6 . . ?
C94 C95 C97 120.0(5) . . ?
C94 C95 C96 120.6(4) . . ?
C97 C95 C96 119.4(5) . . ?
O6 C96 N3 121.5(5) . . ?
O6 C96 C95 121.1(5) . . ?
N3 C96 C95 117.4(4) . . ?
C78 C97 C104 120.7(4) . . ?
C78 C97 C95 121.0(5) . . ?
C104 C97 C95 117.9(5) . . ?
C78 C97 C76 109.8(3) . . ?
C104 C97 C76 75.6(3) . . ?
C95 C97 C76 77.9(3) . . ?
C99 C98 C80 121.0(4) . . ?
C99 C98 C104 120.0(5) . . ?
C80 C98 C104 118.8(5) . . ?
C99 C98 C66 72.7(3) . . ?
C80 C98 C66 109.5(3) . . ?
C104 C98 C66 83.6(3) . . ?
C98 C99 C100 118.9(4) . . ?
C98 C99 C83 123.0(5) . . ?
C100 C99 C83 118.1(5) . . ?
C102 C100 C101 118.3(6) . . ?
C102 C100 C99 122.5(5) . . ?
C101 C100 C99 119.2(4) . . ?
C100 C101 C85 120.8(6) . . ?
C100 C101 C88 120.6(4) . . ?
C85 C101 C88 118.6(5) . . ?
C103 C102 C100 119.0(5) . . ?
C103 C102 C90 119.8(4) . . ?
C100 C102 C90 120.9(5) . . ?
C93 C103 C102 122.6(5) . . ?
C93 C103 C104 118.5(5) . . ?
C102 C103 C104 118.8(4) . . ?
C97 C104 C103 121.0(4) . . ?
C97 C104 C98 118.5(5) . . ?
C103 C104 C98 120.5(5) . . ?
C106 C105 C81 119.9(6) . . ?
C106 C105 H105 120.0 . . ?
C81 C105 H105 120.0 . . ?
C105 C106 C107 121.5(6) . . ?
C105 C106 H106 119.2 . . ?
C107 C106 H106 119.2 . . ?
C108 C107 C106 118.3(5) . . ?
C108 C107 C109 120.8(8) . . ?
C106 C107 C109 120.8(7) . . ?
C107 C108 C116 118.1(5) . . ?
C107 C108 C82 118.9(6) . . ?
C116 C108 C82 123.0(6) . . ?
C110 C109 C107 117.8(8) . . ?
C110 C109 H109 121.1 . . ?
C107 C109 H109 121.1 . . ?
C109 C110 C111 122.7(7) . . ?
C109 C110 H110 118.6 . . ?
C111 C110 H110 118.6 . . ?
C110 C111 C112 123.5(6) . . ?
C110 C111 C116 117.2(7) . . ?
C112 C111 C116 119.2(8) . . ?
C113 C112 C111 121.3(6) . . ?
C113 C112 H112 119.3 . . ?
C111 C112 H112 119.3 . . ?
C112 C113 C114 122.1(8) . . ?
C112 C113 H113 118.9 . . ?
C114 C113 H113 118.9 . . ?
C113 C114 C117 121.7(7) . . ?
C113 C114 C115 118.0(8) . . ?
C117 C114 C115 120.3(5) . . ?
C120 C115 C114 116.6(6) . . ?
C120 C115 C116 124.9(6) . . ?
C114 C115 C116 118.4(5) . . ?
C108 C116 C111 119.1(6) . . ?
C108 C116 C115 124.8(4) . . ?
C111 C116 C115 116.1(6) . . ?
C118 C117 C114 119.5(7) . . ?
C118 C117 H117 120.2 . . ?
C114 C117 H117 120.2 . . ?
C117 C118 C119 121.1(9) . . ?
C117 C118 H118 119.5 . . ?
C119 C118 H118 119.5 . . ?
C120 C119 C118 120.3(6) . . ?
C120 C119 C128 120.4(7) . . ?
C118 C119 C128 119.3(7) . . ?
C119 C120 C115 118.9(6) . . ?
C119 C120 C121 119.3(5) . . ?
C115 C120 C121 121.8(7) . . ?
C122 C121 C126 115.6(7) . . ?
C122 C121 C120 126.5(6) . . ?
C126 C121 C120 117.8(7) . . ?
C123 C122 C121 124.8(6) . . ?
C123 C122 H122 117.6 . . ?
C121 C122 H122 117.6 . . ?
C122 C123 C124 119.1(8) . . ?
C122 C123 H123 120.5 . . ?
C124 C123 H123 120.5 . . ?
C125 C124 C123 117.8(8) . . ?
C125 C124 H124 121.1 . . ?
C123 C124 H124 121.1 . . ?
C124 C125 C126 123.5(7) . . ?
C124 C125 H125 118.2 . . ?
C126 C125 H125 118.2 . . ?
C125 C126 C127 123.5(6) . . ?
C125 C126 C121 118.7(8) . . ?
C127 C126 C121 117.7(7) . . ?
C128 C127 C126 124.1(6) . . ?
C128 C127 H127 117.9 . . ?
C126 C127 H127 117.9 . . ?
C127 C128 C119 119.0(7) . . ?
C127 C128 H128 120.5 . . ?
C119 C128 H128 120.5 . . ?
C130 C129 C91 121.7(6) . . ?
C130 C129 H129 119.1 . . ?
C91 C129 H129 119.1 . . ?
C129 C130 C131 120.4(6) . . ?
C129 C130 H130 119.8 . . ?
C131 C130 H130 119.8 . . ?
C130 C131 C132 120.7(5) . . ?
C130 C131 C136 122.6(6) . . ?
C132 C131 C136 116.7(6) . . ?
C131 C132 C133 118.1(5) . . ?
C131 C132 C92 118.3(5) . . ?
C133 C132 C92 123.6(5) . . ?
C134 C133 C132 117.1(5) . . ?
C134 C133 C152 116.8(5) . . ?
C132 C133 C152 126.0(4) . . ?
C135 C134 C137 122.8(5) . . ?
C135 C134 C133 118.3(6) . . ?
C137 C134 C133 118.9(6) . . ?
C136 C135 C134 121.8(6) . . ?
C136 C135 H135 119.1 . . ?
C134 C135 H135 119.1 . . ?
C135 C136 C131 122.7(6) . . ?
C135 C136 H136 118.6 . . ?
C131 C136 H136 118.6 . . ?
C138 C137 C134 123.6(6) . . ?
C138 C137 H137 118.2 . . ?
C134 C137 H137 118.2 . . ?
C137 C138 C139 119.0(6) . . ?
C137 C138 H138 120.5 . . ?
C139 C138 H138 120.5 . . ?
C152 C139 C140 120.8(6) . . ?
C152 C139 C138 119.3(6) . . ?
C140 C139 C138 119.9(6) . . ?
C141 C140 C139 118.6(7) . . ?
C141 C140 H140 120.7 . . ?
C139 C140 H140 120.7 . . ?
C140 C141 C142 118.9(7) . . ?
C140 C141 H141 120.6 . . ?
C142 C141 H141 120.6 . . ?
C151 C142 C141 125.3(6) . . ?
C151 C142 C143 120.4(7) . . ?
C141 C142 C143 114.2(7) . . ?
C144 C143 C142 116.6(7) . . ?
C144 C143 H143 121.7 . . ?
C142 C143 H143 121.7 . . ?
C143 C144 C145 126.8(7) . . ?
C143 C144 H144 116.6 . . ?
C145 C144 H144 116.6 . . ?
C144 C145 C146 127.5(8) . . ?
C144 C145 C150 118.4(7) . . ?
C146 C145 C150 114.1(8) . . ?
C147 C146 C145 124.2(8) . . ?
C147 C146 H146 117.9 . . ?
C145 C146 H146 117.9 . . ?
C146 C147 C148 117.2(9) . . ?
C146 C147 H147 121.4 . . ?
C148 C147 H147 121.4 . . ?
C149 C148 C147 121.4(10) . . ?
C149 C148 H148 119.3 . . ?
C147 C148 H148 119.3 . . ?
C150 C149 C148 123.8(7) . . ?
C150 C149 H149 118.1 . . ?
C148 C149 H149 118.1 . . ?
C149 C150 C151 127.2(6) . . ?
C149 C150 C145 118.2(7) . . ?
C151 C150 C145 113.7(7) . . ?
C142 C151 C150 122.9(6) . . ?
C142 C151 C152 114.9(6) . . ?
C150 C151 C152 122.0(6) . . ?
C139 C152 C133 118.0(5) . . ?
C139 C152 C151 118.2(5) . . ?
C133 C152 C151 123.8(5) . . ?
C2A C1A N1 113.3(11) . . ?
N1 C1A C7E 122(2) . . ?
C2A C1A C7A 111.8(11) . . ?
N1 C1A C7A 118.7(10) . . ?
N1 C1A C2E 113.2(16) . . ?
C7E C1A C2E 112(2) . . ?
C2A C1A H1A 100.6 . . ?
N1 C1A H1A 103.8 . . ?
C7A C1A H1A 106.3 . . ?
N1 C1A H1E 101.6 . . ?
C7E C1A H1E 101.1 . . ?
C2E C1A H1E 103.9 . . ?
C3A C2A C1A 126.9(16) . . ?
C3A C2A H2A1 105.6 . . ?
C1A C2A H2A1 105.6 . . ?
C3A C2A H2A2 105.6 . . ?
C1A C2A H2A2 105.6 . . ?
H2A1 C2A H2A2 106.1 . . ?
C2A C3A C4A 135.3(15) . . ?
C2A C3A H3A1 103.4 . . ?
C4A C3A H3A1 103.4 . . ?
C2A C3A H3A2 103.4 . . ?
C4A C3A H3A2 103.4 . . ?
H3A1 C3A H3A2 105.2 . . ?
C3A C4A C5A 127.1(17) . . ?
C3A C4A H4A1 105.5 . . ?
C5A C4A H4A1 105.5 . . ?
C3A C4A H4A2 105.5 . . ?
C5A C4A H4A2 105.5 . . ?
H4A1 C4A H4A2 106.1 . . ?
C4A C5A C6A 111.0(18) . . ?
C4A C5A H5A1 109.4 . . ?
C6A C5A H5A1 109.4 . . ?
C4A C5A H5A2 109.4 . . ?
C6A C5A H5A2 109.4 . . ?
H5A1 C5A H5A2 108.0 . . ?
C5A C6A H6A1 109.5 . . ?
C5A C6A H6A2 109.5 . . ?
H6A1 C6A H6A2 109.5 . . ?
C5A C6A H6A3 109.5 . . ?
H6A1 C6A H6A3 109.5 . . ?
H6A2 C6A H6A3 109.5 . . ?
C1A C7A C8A 110.0(13) . . ?
C1A C7A H7A1 109.7 . . ?
C8A C7A H7A1 109.7 . . ?
C1A C7A H7A2 109.7 . . ?
C8A C7A H7A2 109.7 . . ?
H7A1 C7A H7A2 108.2 . . ?
C9A C8A C7A 107.0(15) . . ?
C9A C8A H8A1 110.3 . . ?
C7A C8A H8A1 110.3 . . ?
C9A C8A H8A2 110.3 . . ?
C7A C8A H8A2 110.3 . . ?
H8A1 C8A H8A2 108.6 . . ?
C10A C9A C8A 120.7(16) . . ?
C10A C9A H9A1 107.2 . . ?
C8A C9A H9A1 107.2 . . ?
C10A C9A H9A2 107.2 . . ?
C8A C9A H9A2 107.2 . . ?
H9A1 C9A H9A2 106.8 . . ?
C9A C10A C11A 109.9(16) . . ?
C9A C10A H10A 109.7 . . ?
C11A C10A H10A 109.7 . . ?
C9A C10A H10B 109.7 . . ?
C11A C10A H10B 109.7 . . ?
H10A C10A H10B 108.2 . . ?
C10A C11A H11A 109.5 . . ?
C10A C11A H11B 109.5 . . ?
H11A C11A H11B 109.5 . . ?
C10A C11A H11C 109.5 . . ?
H11A C11A H11C 109.5 . . ?
H11B C11A H11C 109.5 . . ?
N2 C1B C2B 121.5(12) . . ?
N2 C1B C7B 112.7(10) . . ?
C2B C1B C7B 109.1(10) . . ?
N2 C1B H1B 103.8 . . ?
C2B C1B H1B 103.8 . . ?
C7B C1B H1B 103.8 . . ?
C3B C2B C1B 111.3(12) . . ?
C3B C2B H2B1 109.4 . . ?
C1B C2B H2B1 109.4 . . ?
C3B C2B H2B2 109.4 . . ?
C1B C2B H2B2 109.4 . . ?
H2B1 C2B H2B2 108.0 . . ?
C2B C3B C4B 112.4(14) . . ?
C2B C3B H3B1 109.1 . . ?
C4B C3B H3B1 109.1 . . ?
C2B C3B H3B2 109.1 . . ?
C4B C3B H3B2 109.1 . . ?
H3B1 C3B H3B2 107.9 . . ?
C3B C4B C5B 109.5(15) . . ?
C3B C4B H4B1 109.8 . . ?
C5B C4B H4B1 109.8 . . ?
C3B C4B H4B2 109.8 . . ?
C5B C4B H4B2 109.8 . . ?
H4B1 C4B H4B2 108.2 . . ?
C6B C5B C4B 109.1(17) . . ?
C6B C5B H5B1 109.9 . . ?
C4B C5B H5B1 109.9 . . ?
C6B C5B H5B2 109.9 . . ?
C4B C5B H5B2 109.9 . . ?
H5B1 C5B H5B2 108.3 . . ?
C5B C6B H6B1 109.5 . . ?
C5B C6B H6B2 109.5 . . ?
H6B1 C6B H6B2 109.5 . . ?
C5B C6B H6B3 109.5 . . ?
H6B1 C6B H6B3 109.5 . . ?
H6B2 C6B H6B3 109.5 . . ?
C8B C7B C1B 109.9(9) . . ?
C8B C7B H7B1 109.7 . . ?
C1B C7B H7B1 109.7 . . ?
C8B C7B H7B2 109.7 . . ?
C1B C7B H7B2 109.7 . . ?
H7B1 C7B H7B2 108.2 . . ?
C9B C8B C7B 105.3(12) . . ?
C9B C8B H8B1 110.7 . . ?
C7B C8B H8B1 110.7 . . ?
C9B C8B H8B2 110.7 . . ?
C7B C8B H8B2 110.7 . . ?
H8B1 C8B H8B2 108.8 . . ?
C8B C9B C10B 112.7(14) . . ?
C8B C9B H9B1 109.0 . . ?
C10B C9B H9B1 109.0 . . ?
C8B C9B H9B2 109.0 . . ?
C10B C9B H9B2 109.0 . . ?
H9B1 C9B H9B2 107.8 . . ?
C11B C10B C9B 102.1(14) . . ?
C11B C10B H10C 111.4 . . ?
C9B C10B H10C 111.4 . . ?
C11B C10B H10D 111.4 . . ?
C9B C10B H10D 111.4 . . ?
H10C C10B H10D 109.2 . . ?
C10B C11B H11D 109.5 . . ?
C10B C11B H11E 109.5 . . ?
H11D C11B H11E 109.5 . . ?
C10B C11B H11F 109.5 . . ?
H11D C11B H11F 109.5 . . ?
H11E C11B H11F 109.5 . . ?
C3E C2E C1A 121(2) . . ?
C3E C2E H2E1 107.1 . . ?
C1A C2E H2E1 107.1 . . ?
C3E C2E H2E2 107.1 . . ?
C1A C2E H2E2 107.1 . . ?
H2E1 C2E H2E2 106.8 . . ?
C2E C3E C4E 107.8(18) . . ?
C2E C3E H3E1 110.2 . . ?
C4E C3E H3E1 110.2 . . ?
C2E C3E H3E2 110.2 . . ?
C4E C3E H3E2 110.2 . . ?
H3E1 C3E H3E2 108.5 . . ?
C5E C4E C3E 113(2) . . ?
C5E C4E H4E1 109.0 . . ?
C3E C4E H4E1 109.0 . . ?
C5E C4E H4E2 109.0 . . ?
C3E C4E H4E2 109.0 . . ?
H4E1 C4E H4E2 107.8 . . ?
C4E C5E C6E 111(2) . . ?
C4E C5E H5E1 109.5 . . ?
C6E C5E H5E1 109.5 . . ?
C4E C5E H5E2 109.5 . . ?
C6E C5E H5E2 109.5 . . ?
H5E1 C5E H5E2 108.1 . . ?
C5E C6E H6E1 109.5 . . ?
C5E C6E H6E2 109.5 . . ?
H6E1 C6E H6E2 109.5 . . ?
C5E C6E H6E3 109.5 . . ?
H6E1 C6E H6E3 109.5 . . ?
H6E2 C6E H6E3 109.5 . . ?
C8E C7E C1A 117(2) . . ?
C8E C7E H7E1 107.9 . . ?
C1A C7E H7E1 107.9 . . ?
C8E C7E H7E2 107.9 . . ?
C1A C7E H7E2 107.9 . . ?
H7E1 C7E H7E2 107.2 . . ?
C7E C8E C9E 111(2) . . ?
C7E C8E H8E1 109.5 . . ?
C9E C8E H8E1 109.5 . . ?
C7E C8E H8E2 109.5 . . ?
C9E C8E H8E2 109.5 . . ?
H8E1 C8E H8E2 108.1 . . ?
C10E C9E C8E 114(2) . . ?
C10E C9E H9E1 108.7 . . ?
C8E C9E H9E1 108.7 . . ?
C10E C9E H9E2 108.7 . . ?
C8E C9E H9E2 108.7 . . ?
H9E1 C9E H9E2 107.6 . . ?
C9E C10E C11E 115(3) . . ?
C9E C10E H10E 108.6 . . ?
C11E C10E H10E 108.6 . . ?
C9E C10E H10F 108.6 . . ?
C11E C10E H10F 108.6 . . ?
H10E C10E H10F 107.6 . . ?
C10E C11E H11G 109.5 . . ?
C10E C11E H11H 109.5 . . ?
H11G C11E H11H 109.5 . . ?
C10E C11E H11I 109.5 . . ?
H11G C11E H11I 109.5 . . ?
H11H C11E H11I 109.5 . . ?
N2 C1F C2F 92(3) . . ?
N2 C1F C7F 115(2) . . ?
C2F C1F C7F 111(2) . . ?
N2 C1F H1F 112.5 . . ?
C2F C1F H1F 112.5 . . ?
C7F C1F H1F 112.5 . . ?
C1F C2F C3F 111(2) . . ?
C1F C2F H2F1 109.4 . . ?
C3F C2F H2F1 109.4 . . ?
C1F C2F H2F2 109.4 . . ?
C3F C2F H2F2 109.4 . . ?
H2F1 C2F H2F2 108.0 . . ?
C2F C3F C4F 108(2) . . ?
C2F C3F H3F1 110.1 . . ?
C4F C3F H3F1 110.1 . . ?
C2F C3F H3F2 110.1 . . ?
C4F C3F H3F2 110.1 . . ?
H3F1 C3F H3F2 108.4 . . ?
C3F C4F C5F 110(2) . . ?
C3F C4F H4F1 109.6 . . ?
C5F C4F H4F1 109.7 . . ?
C3F C4F H4F2 109.6 . . ?
C5F C4F H4F2 109.6 . . ?
H4F1 C4F H4F2 108.2 . . ?
C6F C5F C4F 111(2) . . ?
C6F C5F H5F1 109.5 . . ?
C4F C5F H5F1 109.5 . . ?
C6F C5F H5F2 109.5 . . ?
C4F C5F H5F2 109.5 . . ?
H5F1 C5F H5F2 108.1 . . ?
C5F C6F H6F1 109.5 . . ?
C5F C6F H6F2 109.5 . . ?
H6F1 C6F H6F2 109.5 . . ?
C5F C6F H6F3 109.5 . . ?
H6F1 C6F H6F3 109.5 . . ?
H6F2 C6F H6F3 109.5 . . ?
C8F C7F C1F 114(2) . . ?
C8F C7F H7F1 108.7 . . ?
C1F C7F H7F1 108.7 . . ?
C8F C7F H7F2 108.7 . . ?
C1F C7F H7F2 108.7 . . ?
H7F1 C7F H7F2 107.6 . . ?
C7F C8F C9F 110(2) . . ?
C7F C8F H8F1 109.6 . . ?
C9F C8F H8F1 109.6 . . ?
C7F C8F H8F2 109.6 . . ?
C9F C8F H8F2 109.6 . . ?
H8F1 C8F H8F2 108.2 . . ?
C10F C9F C8F 112(2) . . ?
C10F C9F H9F1 109.2 . . ?
C8F C9F H9F1 109.2 . . ?
C10F C9F H9F2 109.2 . . ?
C8F C9F H9F2 109.2 . . ?
H9F1 C9F H9F2 107.9 . . ?
C9F C10F C11F 111(2) . . ?
C9F C10F H10G 109.5 . . ?
C11F C10F H10G 109.5 . . ?
C9F C10F H10H 109.5 . . ?
C11F C10F H10H 109.5 . . ?
H10G C10F H10H 108.1 . . ?
C10F C11F H11J 109.5 . . ?
C10F C11F H11K 109.5 . . ?
H11J C11F H11K 109.5 . . ?
C10F C11F H11L 109.5 . . ?
H11J C11F H11L 109.5 . . ?
H11K C11F H11L 109.5 . . ?
C2G C1C N3 148.7(15) . . ?
C7C C1C N3 115.0(9) . . ?
C2G C1C C7G 115(2) . . ?
N3 C1C C7G 88(2) . . ?
C7C C1C C2C 113.2(9) . . ?
N3 C1C C2C 107.3(7) . . ?
C7C C1C H1C 106.9 . . ?
N3 C1C H1C 106.6 . . ?
C2C C1C H1C 107.4 . . ?
C2G C1C H1G 98.2 . . ?
N3 C1C H1G 97.5 . . ?
C7G C1C H1G 99.4 . . ?
C3C C2C C1C 116.0(10) . . ?
C3C C2C H2C1 108.3 . . ?
C1C C2C H2C1 108.3 . . ?
C3C C2C H2C2 108.3 . . ?
C1C C2C H2C2 108.3 . . ?
H2C1 C2C H2C2 107.4 . . ?
C2C C3C C4C 103.0(11) . . ?
C2C C3C H3C1 111.2 . . ?
C4C C3C H3C1 111.2 . . ?
C2C C3C H3C2 111.2 . . ?
C4C C3C H3C2 111.2 . . ?
H3C1 C3C H3C2 109.1 . . ?
C3C C4C C5C 105.8(12) . . ?
C3C C4C H4C1 110.6 . . ?
C5C C4C H4C1 110.6 . . ?
C3C C4C H4C2 110.6 . . ?
C5C C4C H4C2 110.6 . . ?
H4C1 C4C H4C2 108.7 . . ?
C6C C5C C4C 113.7(14) . . ?
C6C C5C H5C1 108.8 . . ?
C4C C5C H5C1 108.8 . . ?
C6C C5C H5C2 108.8 . . ?
C4C C5C H5C2 108.8 . . ?
H5C1 C5C H5C2 107.7 . . ?
C5C C6C H6C1 109.5 . . ?
C5C C6C H6C2 109.5 . . ?
H6C1 C6C H6C2 109.5 . . ?
C5C C6C H6C3 109.5 . . ?
H6C1 C6C H6C3 109.5 . . ?
H6C2 C6C H6C3 109.5 . . ?
C1C C7C C8C 110.0(10) . . ?
C1C C7C H7C1 109.7 . . ?
C8C C7C H7C1 109.7 . . ?
C1C C7C H7C2 109.7 . . ?
C8C C7C H7C2 109.7 . . ?
H7C1 C7C H7C2 108.2 . . ?
C9C C8C C7C 122.5(14) . . ?
C9C C8C H8C1 106.7 . . ?
C7C C8C H8C1 106.7 . . ?
C9C C8C H8C2 106.7 . . ?
C7C C8C H8C2 106.7 . . ?
H8C1 C8C H8C2 106.6 . . ?
C10C C9C C8C 111.4(15) . . ?
C10C C9C H9C1 109.3 . . ?
C8C C9C H9C1 109.3 . . ?
C10C C9C H9C2 109.3 . . ?
C8C C9C H9C2 109.3 . . ?
H9C1 C9C H9C2 108.0 . . ?
C9C C10C C11C 128.0(17) . . ?
C9C C10C H10I 105.3 . . ?
C11C C10C H10I 105.3 . . ?
C9C C10C H10J 105.3 . . ?
C11C C10C H10J 105.3 . . ?
H10I C10C H10J 106.0 . . ?
C10C C11C H11M 109.5 . . ?
C10C C11C H11N 109.5 . . ?
H11M C11C H11N 109.5 . . ?
C10C C11C H11O 109.5 . . ?
H11M C11C H11O 109.5 . . ?
H11N C11C H11O 109.5 . . ?
N4 C1D C2D 116.0(13) . . ?
N4 C1D C7D 120.4(13) . . ?
C2D C1D C7D 122.0(14) . . ?
N4 C1D H1D 94.2 . . ?
C2D C1D H1D 94.2 . . ?
C7D C1D H1D 94.2 . . ?
C1D C2D C3D 114.1(17) . . ?
C1D C2D H2D1 108.7 . . ?
C3D C2D H2D1 108.7 . . ?
C1D C2D H2D2 108.7 . . ?
C3D C2D H2D2 108.7 . . ?
H2D1 C2D H2D2 107.6 . . ?
C2D C3D C4D 104.6(15) . . ?
C2D C3D H3D1 110.8 . . ?
C4D C3D H3D1 110.8 . . ?
C2D C3D H3D2 110.8 . . ?
C4D C3D H3D2 110.8 . . ?
H3D1 C3D H3D2 108.9 . . ?
C5D C4D C3D 116.5(19) . . ?
C5D C4D H4D1 108.2 . . ?
C3D C4D H4D1 108.2 . . ?
C5D C4D H4D2 108.2 . . ?
C3D C4D H4D2 108.2 . . ?
H4D1 C4D H4D2 107.3 . . ?
C4D C5D C6D 120(2) . . ?
C4D C5D H5D1 107.3 . . ?
C6D C5D H5D1 107.3 . . ?
C4D C5D H5D2 107.3 . . ?
C6D C5D H5D2 107.3 . . ?
H5D1 C5D H5D2 106.9 . . ?
C5D C6D H6D1 109.5 . . ?
C5D C6D H6D2 109.5 . . ?
H6D1 C6D H6D2 109.5 . . ?
C5D C6D H6D3 109.5 . . ?
H6D1 C6D H6D3 109.5 . . ?
H6D2 C6D H6D3 109.5 . . ?
C8D C7D C1D 119.9(18) . . ?
C8D C7D H7D1 107.3 . . ?
C1D C7D H7D1 107.3 . . ?
C8D C7D H7D2 107.3 . . ?
C1D C7D H7D2 107.3 . . ?
H7D1 C7D H7D2 106.9 . . ?
C7D C8D C9D 120.6(15) . . ?
C7D C8D H8D1 107.2 . . ?
C9D C8D H8D1 107.2 . . ?
C7D C8D H8D2 107.2 . . ?
C9D C8D H8D2 107.2 . . ?
H8D1 C8D H8D2 106.8 . . ?
C10D C9D C8D 106.7(16) . . ?
C10D C9D H9D1 110.4 . . ?
C8D C9D H9D1 110.4 . . ?
C10D C9D H9D2 110.4 . . ?
C8D C9D H9D2 110.4 . . ?
H9D1 C9D H9D2 108.6 . . ?
C11D C10D C9D 114.9(18) . . ?
C11D C10D H10K 108.5 . . ?
C9D C10D H10K 108.5 . . ?
C11D C10D H10L 108.5 . . ?
C9D C10D H10L 108.5 . . ?
H10K C10D H10L 107.5 . . ?
C10D C11D H11P 109.5 . . ?
C10D C11D H11Q 109.5 . . ?
H11P C11D H11Q 109.5 . . ?
C10D C11D H11R 109.5 . . ?
H11P C11D H11R 109.5 . . ?
H11Q C11D H11R 109.5 . . ?
C1C C2G C3G 116(2) . . ?
C1C C2G H2G1 108.3 . . ?
C3G C2G H2G1 108.3 . . ?
C1C C2G H2G2 108.3 . . ?
C3G C2G H2G2 108.3 . . ?
H2G1 C2G H2G2 107.4 . . ?
C2G C3G C4G 113(2) . . ?
C2G C3G H3G1 108.9 . . ?
C4G C3G H3G1 108.9 . . ?
C2G C3G H3G2 108.9 . . ?
C4G C3G H3G2 108.9 . . ?
H3G1 C3G H3G2 107.8 . . ?
C5G C4G C3G 114(2) . . ?
C5G C4G H4G1 108.7 . . ?
C3G C4G H4G1 108.7 . . ?
C5G C4G H4G2 108.6 . . ?
C3G C4G H4G2 108.6 . . ?
H4G1 C4G H4G2 107.6 . . ?
C4G C5G C6G 111(2) . . ?
C4G C5G H5G1 109.4 . . ?
C6G C5G H5G1 109.4 . . ?
C4G C5G H5G2 109.4 . . ?
C6G C5G H5G2 109.4 . . ?
H5G1 C5G H5G2 108.0 . . ?
C5G C6G H6G1 109.5 . . ?
C5G C6G H6G2 109.5 . . ?
H6G1 C6G H6G2 109.5 . . ?
C5G C6G H6G3 109.5 . . ?
H6G1 C6G H6G3 109.5 . . ?
H6G2 C6G H6G3 109.5 . . ?
C8G C7G C1C 117(2) . . ?
C8G C7G H7G1 108.0 . . ?
C1C C7G H7G1 108.0 . . ?
C8G C7G H7G2 108.0 . . ?
C1C C7G H7G2 108.0 . . ?
H7G1 C7G H7G2 107.2 . . ?
C7G C8G C9G 115(2) . . ?
C7G C8G H8G1 108.6 . . ?
C9G C8G H8G1 108.6 . . ?
C7G C8G H8G2 108.6 . . ?
C9G C8G H8G2 108.6 . . ?
H8G1 C8G H8G2 107.6 . . ?
C10G C9G C8G 110(2) . . ?
C10G C9G H9G1 109.7 . . ?
C8G C9G H9G1 109.7 . . ?
C10G C9G H9G2 109.7 . . ?
C8G C9G H9G2 109.7 . . ?
H9G1 C9G H9G2 108.2 . . ?
C11G C10G C9G 112(2) . . ?
C11G C10G H10M 109.3 . . ?
C9G C10G H10M 109.3 . . ?
C11G C10G H10N 109.3 . . ?
C9G C10G H10N 109.3 . . ?
H10M C10G H10N 108.0 . . ?
C10G C11G H11S 109.5 . . ?
C10G C11G H11T 109.5 . . ?
H11S C11G H11T 109.5 . . ?
C10G C11G H11U 109.5 . . ?
H11S C11G H11U 109.5 . . ?
H11T C11G H11U 109.5 . . ?
N4 C1H C2H 132.1(18) . . ?
N4 C1H C7H 117.2(16) . . ?
C2H C1H C7H 105.4(16) . . ?
N4 C1H H1H 97.5 . . ?
C2H C1H H1H 97.5 . . ?
C7H C1H H1H 97.5 . . ?
C3H C2H C1H 104.3(18) . . ?
C3H C2H H2H1 110.9 . . ?
C1H C2H H2H1 110.9 . . ?
C3H C2H H2H2 110.9 . . ?
C1H C2H H2H2 110.9 . . ?
H2H1 C2H H2H2 108.9 . . ?
C4H C3H C2H 117(2) . . ?
C4H C3H H3H1 108.2 . . ?
C2H C3H H3H1 108.2 . . ?
C4H C3H H3H2 108.2 . . ?
C2H C3H H3H2 108.2 . . ?
H3H1 C3H H3H2 107.3 . . ?
C3H C4H C5H 120(2) . . ?
C3H C4H H4H1 107.3 . . ?
C5H C4H H4H1 107.3 . . ?
C3H C4H H4H2 107.3 . . ?
C5H C4H H4H2 107.3 . . ?
H4H1 C4H H4H2 106.9 . . ?
C4H C5H C6H 114(2) . . ?
C4H C5H H5H1 108.7 . . ?
C6H C5H H5H1 108.7 . . ?
C4H C5H H5H2 108.7 . . ?
C6H C5H H5H2 108.7 . . ?
H5H1 C5H H5H2 107.6 . . ?
C5H C6H H6H1 109.5 . . ?
C5H C6H H6H2 109.5 . . ?
H6H1 C6H H6H2 109.5 . . ?
C5H C6H H6H3 109.5 . . ?
H6H1 C6H H6H3 109.5 . . ?
H6H2 C6H H6H3 109.5 . . ?
C8H C7H C1H 110.8(19) . . ?
C8H C7H H7H1 109.5 . . ?
C1H C7H H7H1 109.5 . . ?
C8H C7H H7H2 109.5 . . ?
C1H C7H H7H2 109.5 . . ?
H7H1 C7H H7H2 108.1 . . ?
C9H C8H C7H 111(2) . . ?
C9H C8H H8H1 109.5 . . ?
C7H C8H H8H1 109.5 . . ?
C9H C8H H8H2 109.5 . . ?
C7H C8H H8H2 109.5 . . ?
H8H1 C8H H8H2 108.0 . . ?
C8H C9H C10H 111(2) . . ?
C8H C9H H9H1 109.4 . . ?
C10H C9H H9H1 109.4 . . ?
C8H C9H H9H2 109.4 . . ?
C10H C9H H9H2 109.4 . . ?
H9H1 C9H H9H2 108.0 . . ?
C9H C10H C11H 112(2) . . ?
C9H C10H H10O 109.2 . . ?
C11H C10H H10O 109.2 . . ?
C9H C10H H10P 109.2 . . ?
C11H C10H H10P 109.2 . . ?
H10O C10H H10P 107.9 . . ?
C10H C11H H11V 109.5 . . ?
C10H C11H H11W 109.5 . . ?
H11V C11H H11W 109.5 . . ?
C10H C11H H11$ 109.5 . . ?
H11V C11H H11$ 109.5 . . ?
H11W C11H H11$ 109.5 . . ?

loop_
_geom_bond_atom_site_label_1
_geom_bond_atom_site_label_2
_geom_bond_distance
_geom_bond_site_symmetry_2
_geom_bond_publ_flag
N1 C11 1.390(8) . ?
N1 C10 1.400(7) . ?
N1 C1A 1.457(9) . ?
N2 C1 1.418(7) . ?
N2 C20 1.426(6) . ?
N2 C1B 1.475(12) . ?
N2 C1F 1.484(19) . ?
N3 C96 1.367(7) . ?
N3 C77 1.432(7) . ?
N3 C1C 1.504(8) . ?
N4 C86 1.389(9) . ?
N4 C87 1.418(9) . ?
N4 C1D 1.446(12) . ?
N4 C1H 1.505(16) . ?
O1 C10 1.206(7) . ?
O2 C11 1.235(6) . ?
O3 C1 1.214(5) . ?
O4 C20 1.236(7) . ?
O5 C77 1.227(7) . ?
O6 C96 1.219(6) . ?
O7 C86 1.205(7) . ?
O8 C87 1.147(8) . ?
C1 C2 1.445(8) . ?
C2 C3 1.356(7) . ?
C2 C21 1.418(6) . ?
C3 C4 1.423(7) . ?
C3 H3 0.9300 . ?
C4 C5 1.398(7) . ?
C4 C23 1.449(6) . ?
C5 C6 1.423(8) . ?
C5 C32 1.460(6) . ?
C6 C29 1.414(8) . ?
C6 C7 1.466(6) . ?
C7 C24 1.411(7) . ?
C7 C8 1.431(8) . ?
C8 C9 1.351(7) . ?
C8 H8 0.9300 . ?
C9 C26 1.393(8) . ?
C9 C10 1.471(9) . ?
C11 C12 1.450(8) . ?
C12 C13 1.352(8) . ?
C12 C26 1.441(7) . ?
C13 C14 1.436(8) . ?
C13 H13 0.9300 . ?
C14 C15 1.375(7) . ?
C14 C27 1.432(6) . ?
C15 C16 1.453(8) . ?
C15 C56 1.476(6) . ?
C16 C53 1.375(8) . ?
C16 C17 1.446(6) . ?
C17 C18 1.340(7) . ?
C17 C28 1.451(7) . ?
C18 C19 1.378(7) . ?
C18 H18 0.9300 . ?
C19 C20 1.405(8) . ?
C19 C21 1.432(8) . ?
C21 C22 1.394(7) . ?
C22 C28 1.415(6) . ?
C22 C23 1.444(7) . ?
C23 C24 1.384(7) . ?
C24 C25 1.433(6) . ?
C25 C26 1.392(7) . ?
C25 C27 1.437(7) . ?
C27 C28 1.399(7) . ?
C29 C30 1.365(7) . ?
C29 H29 0.9300 . ?
C30 C31 1.374(8) . ?
C30 H30 0.9300 . ?
C31 C36 1.410(7) . ?
C31 C32 1.417(8) . ?
C32 C33 1.456(8) . ?
C33 C34 1.406(6) . ?
C33 C40 1.453(8) . ?
C34 C37 1.401(8) . ?
C34 C35 1.410(8) . ?
C35 C36 1.333(8) . ?
C35 H35 0.9300 . ?
C36 H36 0.9300 . ?
C37 C38 1.308(8) . ?
C37 H37 0.9300 . ?
C38 C39 1.451(8) . ?
C38 H38 0.9300 . ?
C39 C40 1.384(9) . ?
C39 C52 1.411(9) . ?
C40 C41 1.484(8) . ?
C41 C50 1.384(9) . ?
C41 C42 1.418(9) . ?
C42 C43 1.400(10) . ?
C42 C47 1.449(8) . ?
C43 C44 1.375(10) . ?
C43 H43 0.9300 . ?
C44 C45 1.460(11) . ?
C44 H44 0.9300 . ?
C45 C46 1.315(11) . ?
C45 H45 0.9300 . ?
C46 C47 1.376(11) . ?
C46 H46 0.9300 . ?
C47 C48 1.348(10) . ?
C48 C49 1.324(10) . ?
C48 H48 0.9300 . ?
C49 C50 1.431(9) . ?
C49 H49 0.9300 . ?
C50 C51 1.405(11) . ?
C51 C52 1.357(11) . ?
C51 H51 0.9300 . ?
C52 H52 0.9300 . ?
C53 C54 1.392(7) . ?
C53 H53 0.9300 . ?
C54 C55 1.409(9) . ?
C54 H54 0.9300 . ?
C55 C56 1.388(9) . ?
C55 C60 1.433(8) . ?
C56 C57 1.423(9) . ?
C57 C58 1.434(8) . ?
C57 C76 1.451(9) . ?
C58 C59 1.426(12) . ?
C58 C61 1.442(11) . ?
C59 C60 1.318(11) . ?
C59 H59 0.9300 . ?
C60 H60 0.9300 . ?
C61 C62 1.262(11) . ?
C61 H61 0.9300 . ?
C62 C63 1.431(10) . ?
C62 H62 0.9300 . ?
C63 C76 1.413(9) . ?
C63 C64 1.420(10) . ?
C64 C65 1.331(10) . ?
C64 H64 0.9300 . ?
C65 C66 1.442(10) . ?
C65 H65 0.9300 . ?
C66 C75 1.375(9) . ?
C66 C67 1.442(10) . ?
C66 C98 3.867(8) . ?
C66 C88 4.712(10) . ?
C67 C68 1.348(10) . ?
C67 H67 0.9300 . ?
C68 C69 1.413(11) . ?
C68 H68 0.9300 . ?
C69 C70 1.422(11) . ?
C69 C74 1.428(10) . ?
C70 C71 1.279(10) . ?
C70 H70 0.9300 . ?
C71 C72 1.430(8) . ?
C71 H71 0.9300 . ?
C72 C73 1.369(7) . ?
C72 H72 0.9300 . ?
C73 C74 1.317(9) . ?
C73 H73 0.9300 . ?
C74 C75 1.492(10) . ?
C75 C76 1.467(8) . ?
C76 C97 4.228(7) . ?
C77 C78 1.458(8) . ?
C78 C79 1.364(7) . ?
C78 C97 1.383(7) . ?
C79 C80 1.375(7) . ?
C79 H79 0.9300 . ?
C80 C98 1.413(7) . ?
C80 C81 1.476(7) . ?
C81 C82 1.400(8) . ?
C81 C105 1.408(8) . ?
C82 C83 1.450(8) . ?
C82 C108 1.471(7) . ?
C83 C84 1.400(8) . ?
C83 C99 1.430(6) . ?
C84 C85 1.344(8) . ?
C84 H84 0.9300 . ?
C85 C101 1.436(7) . ?
C85 C86 1.468(9) . ?
C87 C88 1.457(10) . ?
C88 C89 1.420(8) . ?
C88 C101 1.444(9) . ?
C89 C90 1.372(8) . ?
C89 H89 0.9300 . ?
C90 C102 1.428(7) . ?
C90 C91 1.468(7) . ?
C91 C92 1.405(7) . ?
C91 C129 1.428(8) . ?
C92 C93 1.428(7) . ?
C92 C132 1.472(7) . ?
C93 C94 1.383(7) . ?
C93 C103 1.410(6) . ?
C94 C95 1.363(7) . ?
C94 H94 0.9300 . ?
C95 C97 1.435(6) . ?
C95 C96 1.475(8) . ?
C97 C104 1.396(7) . ?
C98 C99 1.384(7) . ?
C98 C104 1.447(6) . ?
C99 C100 1.424(7) . ?
C100 C102 1.417(7) . ?
C100 C101 1.418(8) . ?
C102 C103 1.415(7) . ?
C103 C104 1.439(7) . ?
C105 C106 1.393(8) . ?
C105 H105 0.9300 . ?
C106 C107 1.417(9) . ?
C106 H106 0.9300 . ?
C107 C108 1.366(9) . ?
C107 C109 1.434(8) . ?
C108 C116 1.414(8) . ?
C109 C110 1.352(10) . ?
C109 H109 0.9300 . ?
C110 C111 1.392(10) . ?
C110 H110 0.9300 . ?
C111 C112 1.423(11) . ?
C111 C116 1.423(8) . ?
C112 C113 1.344(11) . ?
C112 H112 0.9300 . ?
C113 C114 1.398(10) . ?
C113 H113 0.9300 . ?
C114 C117 1.427(11) . ?
C114 C115 1.431(9) . ?
C115 C120 1.432(7) . ?
C115 C116 1.479(9) . ?
C117 C118 1.330(10) . ?
C117 H117 0.9300 . ?
C118 C119 1.430(10) . ?
C118 H118 0.9300 . ?
C119 C120 1.377(10) . ?
C119 C128 1.452(9) . ?
C120 C121 1.490(9) . ?
C121 C122 1.354(9) . ?
C121 C126 1.436(8) . ?
C122 C123 1.333(9) . ?
C122 H122 0.9300 . ?
C123 C124 1.410(7) . ?
C123 H123 0.9300 . ?
C124 C125 1.332(10) . ?
C124 H124 0.9300 . ?
C125 C126 1.363(9) . ?
C125 H125 0.9300 . ?
C126 C127 1.429(10) . ?
C127 C128 1.342(9) . ?
C127 H127 0.9300 . ?
C128 H128 0.9300 . ?
C129 C130 1.330(8) . ?
C129 H129 0.9300 . ?
C130 C131 1.381(8) . ?
C130 H130 0.9300 . ?
C131 C132 1.385(8) . ?
C131 C136 1.472(8) . ?
C132 C133 1.434(7) . ?
C133 C134 1.427(7) . ?
C133 C152 1.476(8) . ?
C134 C135 1.407(9) . ?
C134 C137 1.413(9) . ?
C135 C136 1.261(8) . ?
C135 H135 0.9300 . ?
C136 H136 0.9300 . ?
C137 C138 1.320(9) . ?
C137 H137 0.9300 . ?
C138 C139 1.470(9) . ?
C138 H138 0.9300 . ?
C139 C152 1.403(8) . ?
C139 C140 1.421(9) . ?
C140 C141 1.388(10) . ?
C140 H140 0.9300 . ?
C141 C142 1.395(10) . ?
C141 H141 0.9300 . ?
C142 C151 1.354(8) . ?
C142 C143 1.453(9) . ?
C143 C144 1.321(10) . ?
C143 H143 0.9300 . ?
C144 C145 1.382(10) . ?
C144 H144 0.9300 . ?
C145 C146 1.414(11) . ?
C145 C150 1.484(9) . ?
C146 C147 1.370(12) . ?
C146 H146 0.9300 . ?
C147 C148 1.378(12) . ?
C147 H147 0.9300 . ?
C148 C149 1.343(10) . ?
C148 H148 0.9300 . ?
C149 C150 1.333(9) . ?
C149 H149 0.9300 . ?
C150 C151 1.456(9) . ?
C151 C152 1.485(8) . ?
C1A C2A 1.453(14) . ?
C1A C7E 1.501(19) . ?
C1A C7A 1.502(14) . ?
C1A C2E 1.508(18) . ?
C1A H1A 0.9800 . ?
C1A H1E 0.9800 . ?
C2A C3A 1.386(15) . ?
C2A H2A1 0.9700 . ?
C2A H2A2 0.9700 . ?
C3A C4A 1.445(15) . ?
C3A H3A1 0.9700 . ?
C3A H3A2 0.9700 . ?
C4A C5A 1.485(16) . ?
C4A H4A1 0.9700 . ?
C4A H4A2 0.9700 . ?
C5A C6A 1.514(18) . ?
C5A H5A1 0.9700 . ?
C5A H5A2 0.9700 . ?
C6A H6A1 0.9600 . ?
C6A H6A2 0.9600 . ?
C6A H6A3 0.9600 . ?
C7A C8A 1.544(16) . ?
C7A H7A1 0.9700 . ?
C7A H7A2 0.9700 . ?
C8A C9A 1.488(15) . ?
C8A H8A1 0.9700 . ?
C8A H8A2 0.9700 . ?
C9A C10A 1.468(16) . ?
C9A H9A1 0.9700 . ?
C9A H9A2 0.9700 . ?
C10A C11A 1.539(17) . ?
C10A H10A 0.9700 . ?
C10A H10B 0.9700 . ?
C11A H11A 0.9600 . ?
C11A H11B 0.9600 . ?
C11A H11C 0.9600 . ?
C1B C2B 1.505(14) . ?
C1B C7B 1.562(13) . ?
C1B H1B 0.9800 . ?
C2B C3B 1.497(15) . ?
C2B H2B1 0.9700 . ?
C2B H2B2 0.9700 . ?
C3B C4B 1.504(16) . ?
C3B H3B1 0.9700 . ?
C3B H3B2 0.9700 . ?
C4B C5B 1.555(17) . ?
C4B H4B1 0.9700 . ?
C4B H4B2 0.9700 . ?
C5B C6B 1.526(16) . ?
C5B H5B1 0.9700 . ?
C5B H5B2 0.9700 . ?
C6B H6B1 0.9600 . ?
C6B H6B2 0.9600 . ?
C6B H6B3 0.9600 . ?
C7B C8B 1.522(15) . ?
C7B H7B1 0.9700 . ?
C7B H7B2 0.9700 . ?
C8B C9B 1.495(14) . ?
C8B H8B1 0.9700 . ?
C8B H8B2 0.9700 . ?
C9B C10B 1.559(17) . ?
C9B H9B1 0.9700 . ?
C9B H9B2 0.9700 . ?
C10B C11B 1.549(16) . ?
C10B H10C 0.9700 . ?
C10B H10D 0.9700 . ?
C11B H11D 0.9600 . ?
C11B H11E 0.9600 . ?
C11B H11F 0.9600 . ?
C2E C3E 1.495(19) . ?
C2E H2E1 0.9700 . ?
C2E H2E2 0.9700 . ?
C3E C4E 1.552(18) . ?
C3E H3E1 0.9700 . ?
C3E H3E2 0.9700 . ?
C4E C5E 1.52(2) . ?
C4E H4E1 0.9700 . ?
C4E H4E2 0.9700 . ?
C5E C6E 1.54(2) . ?
C5E H5E1 0.9700 . ?
C5E H5E2 0.9700 . ?
C6E H6E1 0.9600 . ?
C6E H6E2 0.9600 . ?
C6E H6E3 0.9600 . ?
C7E C8E 1.50(2) . ?
C7E H7E1 0.9700 . ?
C7E H7E2 0.9700 . ?
C8E C9E 1.52(2) . ?
C8E H8E1 0.9700 . ?
C8E H8E2 0.9700 . ?
C9E C10E 1.50(2) . ?
C9E H9E1 0.9700 . ?
C9E H9E2 0.9700 . ?
C10E C11E 1.52(2) . ?
C10E H10E 0.9700 . ?
C10E H10F 0.9700 . ?
C11E H11G 0.9600 . ?
C11E H11H 0.9600 . ?
C11E H11I 0.9600 . ?
C1F C2F 1.51(2) . ?
C1F C7F 1.548(19) . ?
C1F H1F 0.9800 . ?
C2F C3F 1.52(2) . ?
C2F H2F1 0.9700 . ?
C2F H2F2 0.9700 . ?
C3F C4F 1.53(2) . ?
C3F H3F1 0.9700 . ?
C3F H3F2 0.9700 . ?
C4F C5F 1.561(19) . ?
C4F H4F1 0.9700 . ?
C4F H4F2 0.9700 . ?
C5F C6F 1.55(2) . ?
C5F H5F1 0.9700 . ?
C5F H5F2 0.9700 . ?
C6F H6F1 0.9600 . ?
C6F H6F2 0.9600 . ?
C6F H6F3 0.9600 . ?
C7F C8F 1.504(19) . ?
C7F H7F1 0.9700 . ?
C7F H7F2 0.9700 . ?
C8F C9F 1.55(2) . ?
C8F H8F1 0.9700 . ?
C8F H8F2 0.9700 . ?
C9F C10F 1.530(19) . ?
C9F H9F1 0.9700 . ?
C9F H9F2 0.9700 . ?
C10F C11F 1.54(2) . ?
C10F H10G 0.9700 . ?
C10F H10H 0.9700 . ?
C11F H11J 0.9600 . ?
C11F H11K 0.9600 . ?
C11F H11L 0.9600 . ?
C1C C2G 1.482(19) . ?
C1C C7C 1.495(13) . ?
C1C C7G 1.540(19) . ?
C1C C2C 1.565(13) . ?
C1C H1C 0.9800 . ?
C1C H1G 0.9800 . ?
C2C C3C 1.473(13) . ?
C2C H2C1 0.9700 . ?
C2C H2C2 0.9700 . ?
C3C C4C 1.559(14) . ?
C3C H3C1 0.9700 . ?
C3C H3C2 0.9700 . ?
C4C C5C 1.570(14) . ?
C4C H4C1 0.9700 . ?
C4C H4C2 0.9700 . ?
C5C C6C 1.498(15) . ?
C5C H5C1 0.9700 . ?
C5C H5C2 0.9700 . ?
C6C H6C1 0.9600 . ?
C6C H6C2 0.9600 . ?
C6C H6C3 0.9600 . ?
C7C C8C 1.513(14) . ?
C7C H7C1 0.9700 . ?
C7C H7C2 0.9700 . ?
C8C C9C 1.501(14) . ?
C8C H8C1 0.9700 . ?
C8C H8C2 0.9700 . ?
C9C C10C 1.491(16) . ?
C9C H9C1 0.9700 . ?
C9C H9C2 0.9700 . ?
C10C C11C 1.503(15) . ?
C10C H10I 0.9700 . ?
C10C H10J 0.9700 . ?
C11C H11M 0.9600 . ?
C11C H11N 0.9600 . ?
C11C H11O 0.9600 . ?
C1D C2D 1.472(16) . ?
C1D C7D 1.486(15) . ?
C1D H1D 0.9800 . ?
C2D C3D 1.526(17) . ?
C2D H2D1 0.9700 . ?
C2D H2D2 0.9700 . ?
C3D C4D 1.553(16) . ?
C3D H3D1 0.9700 . ?
C3D H3D2 0.9700 . ?
C4D C5D 1.458(17) . ?
C4D H4D1 0.9700 . ?
C4D H4D2 0.9700 . ?
C5D C6D 1.523(17) . ?
C5D H5D1 0.9700 . ?
C5D H5D2 0.9700 . ?
C6D H6D1 0.9600 . ?
C6D H6D2 0.9600 . ?
C6D H6D3 0.9600 . ?
C7D C8D 1.422(16) . ?
C7D H7D1 0.9700 . ?
C7D H7D2 0.9700 . ?
C8D C9D 1.521(16) . ?
C8D H8D1 0.9700 . ?
C8D H8D2 0.9700 . ?
C9D C10D 1.512(17) . ?
C9D H9D1 0.9700 . ?
C9D H9D2 0.9700 . ?
C10D C11D 1.488(16) . ?
C10D H10K 0.9700 . ?
C10D H10L 0.9700 . ?
C11D H11P 0.9600 . ?
C11D H11Q 0.9600 . ?
C11D H11R 0.9600 . ?
C2G C3G 1.51(2) . ?
C2G H2G1 0.9700 . ?
C2G H2G2 0.9700 . ?
C3G C4G 1.529(19) . ?
C3G H3G1 0.9700 . ?
C3G H3G2 0.9700 . ?
C4G C5G 1.524(19) . ?
C4G H4G1 0.9700 . ?
C4G H4G2 0.9700 . ?
C5G C6G 1.53(2) . ?
C5G H5G1 0.9700 . ?
C5G H5G2 0.9700 . ?
C6G H6G1 0.9600 . ?
C6G H6G2 0.9600 . ?
C6G H6G3 0.9600 . ?
C7G C8G 1.52(2) . ?
C7G H7G1 0.9700 . ?
C7G H7G2 0.9700 . ?
C8G C9G 1.54(2) . ?
C8G H8G1 0.9700 . ?
C8G H8G2 0.9700 . ?
C9G C10G 1.53(2) . ?
C9G H9G1 0.9700 . ?
C9G H9G2 0.9700 . ?
C10G C11G 1.52(2) . ?
C10G H10M 0.9700 . ?
C10G H10N 0.9700 . ?
C11G H11S 0.9600 . ?
C11G H11T 0.9600 . ?
C11G H11U 0.9600 . ?
C1H C2H 1.568(18) . ?
C1H C7H 1.573(19) . ?
C1H H1H 0.9800 . ?
C2H C3H 1.529(19) . ?
C2H H2H1 0.9700 . ?
C2H H2H2 0.9700 . ?
C3H C4H 1.472(19) . ?
C3H H3H1 0.9700 . ?
C3H H3H2 0.9700 . ?
C4H C5H 1.480(19) . ?
C4H H4H1 0.9700 . ?
C4H H4H2 0.9700 . ?
C5H C6H 1.505(19) . ?
C5H H5H1 0.9700 . ?
C5H H5H2 0.9700 . ?
C6H H6H1 0.9600 . ?
C6H H6H2 0.9600 . ?
C6H H6H3 0.9600 . ?
C7H C8H 1.533(19) . ?
C7H H7H1 0.9700 . ?
C7H H7H2 0.9700 . ?
C8H C9H 1.525(19) . ?
C8H H8H1 0.9700 . ?
C8H H8H2 0.9700 . ?
C9H C10H 1.527(19) . ?
C9H H9H1 0.9700 . ?
C9H H9H2 0.9700 . ?
C10H C11H 1.54(2) . ?
C10H H10O 0.9700 . ?
C10H H10P 0.9700 . ?
C11H H11V 0.9600 . ?
C11H H11W 0.9600 . ?
C11H H11$ 0.9600 . ?
